data_1569314
loop_
_publ_author_name
'Garc&#xed;a-Romero, &#xc1;lvaro'
'Miguel, Daniel'
'Wright, Dominic S.'
'&#xc1;lvarez, Celedonio M'
'Garc&#xed;a-Rodr&#xed;guez, Ra&#xfa;l'

_publ_section_title
;
 Structural and dimensional control of porphyrin capsules using Group 15
 tris(3-pyridyl) linkers.
;
_journal_issue 24
_journal_name_full 'Chemical science'
_journal_page_first 6522
_journal_page_last 6530
_journal_paper_doi 10.1039/d3sc02151c
_journal_volume 14
_journal_year 2023
_chemical_formula_moiety 'C147 H96 Bi N15 Zn3, C6 H14'
_chemical_formula_sum 'C153 H110 Bi N15 Zn3'
_chemical_formula_weight 2563.64
_space_group_crystal_system triclinic
_space_group_IT_number 2
_space_group_name_Hall '-P 1'
_space_group_name_H-M_alt 'P -1'
_atom_sites_solution_hydrogens geom
_atom_sites_solution_primary dual
_audit_creation_date 2022-05-31
_audit_creation_method
;
Olex2 1.3
(compiled 2020.11.12 svn.r5f609507 for OlexSys, GUI svn.r6408)
;
_audit_update_record
;
2022-08-10 deposited with the CCDC.	2023-05-17 downloaded from the CCDC.
;
_cell_angle_alpha 86.862(3)
_cell_angle_beta 79.147(3)
_cell_angle_gamma 76.921(3)
_cell_formula_units_Z 2
_cell_length_a 11.5622(5)
_cell_length_b 21.0461(8)
_cell_length_c 27.9789(9)
_cell_measurement_reflns_used 6776
_cell_measurement_temperature 180(2)
_cell_measurement_theta_max 24.1640
_cell_measurement_theta_min 2.4040
_cell_volume 6512.6(4)
_computing_cell_refinement 'CrysAlisPro 1.171.38.46 (Rigaku OD, 2015)'
_computing_data_collection 'CrysAlisPro 1.171.38.46 (Rigaku OD, 2015)'
_computing_data_reduction 'CrysAlisPro 1.171.38.46 (Rigaku OD, 2015)'
_computing_molecular_graphics 'Olex2 1.3 (Dolomanov et al., 2009)'
_computing_publication_material 'Olex2 1.3 (Dolomanov et al., 2009)'
_computing_structure_refinement 'SHELXL 2018/3 (Sheldrick, 2015)'
_computing_structure_solution 'XT  (Sheldrick, 2015)'
_diffrn_ambient_temperature 180.05(10)
_diffrn_detector_area_resol_mean 10.4757
_diffrn_detector_type Atlas
_diffrn_measured_fraction_theta_full 0.999
_diffrn_measured_fraction_theta_max 0.999
_diffrn_measurement_details
;
List of Runs (angles in degrees, time in seconds):

  # Type    Start    End  Width  t~exp~   \w     \q     \k     \f   Frames
#--------------------------------------------------------------------------
  1  \w    -34.00  59.00   1.00   25.00    --  -10.64  57.00-120.00   93
  2  \w    -76.00  22.00   1.00   25.00    --  -10.64 -77.00 -30.00   98
  3  \w    -80.00  16.00   1.00   25.00    --  -10.64 -57.00  90.00   96
;
_diffrn_measurement_device 'four-circle diffractometer'
_diffrn_measurement_device_type 'SuperNova, Dual, Cu at zero, Atlas'
_diffrn_measurement_method '\w scans'
_diffrn_radiation_type MoK\a
_diffrn_radiation_wavelength 0.71073
_diffrn_reflns_av_R_equivalents 0.0885
_diffrn_reflns_av_unetI/netI 0.1619
_diffrn_reflns_Laue_measured_fraction_full 0.999
_diffrn_reflns_Laue_measured_fraction_max 0.999
_diffrn_reflns_limit_h_max 13
_diffrn_reflns_limit_h_min -13
_diffrn_reflns_limit_k_max 25
_diffrn_reflns_limit_k_min -20
_diffrn_reflns_limit_l_max 33
_diffrn_reflns_limit_l_min -33
_diffrn_reflns_number 43773
_diffrn_reflns_point_group_measured_fraction_full 0.999
_diffrn_reflns_point_group_measured_fraction_max 0.999
_diffrn_reflns_theta_full 25.026
_diffrn_reflns_theta_max 25.026
_diffrn_reflns_theta_min 1.839
_exptl_absorpt_coefficient_mu 1.950
_exptl_absorpt_correction_T_max 1.00000
_exptl_absorpt_correction_T_min 0.48789
_exptl_absorpt_correction_type multi-scan
_exptl_absorpt_process_details
;
CrysAlisPro 1.171.38.46 (Rigaku Oxford Diffraction, 2015)
Empirical absorption correction using spherical harmonics,
 implemented in SCALE3 ABSPACK scaling algorithm.
;
_exptl_crystal_colour violet
_exptl_crystal_colour_primary violet
_exptl_crystal_density_diffrn 1.307
_exptl_crystal_description needle
_exptl_crystal_F_000 2612
_exptl_crystal_size_max 0.554
_exptl_crystal_size_mid 0.112
_exptl_crystal_size_min 0.049
_refine_diff_density_max 1.598
_refine_diff_density_min -1.267
_refine_diff_density_rms 0.116
_refine_ls_extinction_method none
_refine_ls_goodness_of_fit_ref 0.934
_refine_ls_hydrogen_treatment constr
_refine_ls_matrix_type full
_refine_ls_number_parameters 1538
_refine_ls_number_reflns 22999
_refine_ls_number_restraints 27
_refine_ls_restrained_S_all 0.936
_refine_ls_R_factor_all 0.1171
_refine_ls_R_factor_gt 0.0598
_refine_ls_shift/su_max 0.001
_refine_ls_shift/su_mean 0.000
_refine_ls_structure_factor_coef Fsqd
_refine_ls_weighting_details 'w=1/[\s^2^(Fo^2^)+(0.0386P)^2^] where P=(Fo^2^+2Fc^2^)/3'
_refine_ls_weighting_scheme calc
_refine_ls_wR_factor_gt 0.1096
_refine_ls_wR_factor_ref 0.1290
_reflns_Friedel_coverage 0.000
_reflns_number_gt 13793
_reflns_number_total 22999
_reflns_threshold_expression 'I > 2\s(I)'
_cod_data_source_file d3sc02151c2.cif
_cod_data_source_block 2Zn-open
_cod_database_code 1569314
_shelx_shelxl_version_number 2018/3
_shelx_space_group_comment
;
The symmetry employed for this shelxl refinement is uniquely defined
by the following loop, which should always be used as a source of
symmetry information in preference to the above space-group names.
They are only intended as comments.
;
_olex2_refinement_description
;
1. Rigid body (RIGU) restrains
 C1S, C2S, C3S, C4S, C5S, C6S
 with sigma for 1-2 distances of 0.001 and sigma for 1-3 distances of 0.001
2.a Free rotating group:
 C6S(C1S,C2S,C3S,C4S,C5S)
2.b Secondary CH2 refined with riding coordinates:
 C2S(H2SA,H2SB), C3S(H3SA,H3SB), C4S(H4SA,H4SB), C5S(H5SA,H5SB)
2.c Me refined with riding coordinates:
 C1S(H1SA,H1SB,H1SC)
2.d Aromatic/amide H refined with riding coordinates:
 C1(H1), C3(H3), C4(H4), C5(H5), C7(H7), C8(H8), C9(H9), C10(H10), C12(H12),
 C13(H13), C14(H14), C15(H15), C17(H17), C18(H18), C22(H22), C23(H23), C27(H27),
  C28(H28), C32(H32), C33(H33), C37(H37), C38(H38), C39(H39), C40(H40),
 C41(H41), C43(H43), C44(H44), C45(H45), C46(H46), C47(H47), C49(H49), C50(H50),
  C51(H51), C52(H52), C53(H53), C55(H55), C56(H56), C57(H57), C58(H58),
 C59(H59), C61(H61), C62(H62), C66(H66), C67(H67), C71(H71), C72(H72), C76(H76),
  C77(H77), C78(H78), C79(H79), C80(H80), C82(H82), C83(H83), C87(H87),
 C88(H88), C89(H89), C90(H90), C91(H91), C93(H93), C94(H94), C95(H95), C96(H96),
  C97(H97), C100(H100), C101(H101), C105(H105), C106(H106), C110(H110),
 C111(H111), C115(H115), C116(H116), C118(H118), C119(H119), C120(H120),
 C121(H121), C122(H122), C124(H124), C125(H125), C126(H126), C127(H127),
 C128(H128), C130(H130), C131(H131), C132(H132), C133(H133), C134(H134),
 C136(H136), C137(H137), C138(H138), C139(H139), C140(H140), C143(H143),
 C144(H144), C145(H145), C146(H146), C147(H147)
2.e Idealised Me refined as rotating group:
 C6S(H6SA,H6SB,H6SC)
;
_smtbx_masks_special_details
;
A solvent mask was calculated and 167 electrons were found in a volume of 760 cubic angstroms in 2 voids per unit cell, with poorly defined molecules of solvent (CHCl3 and hexane).
The crystallization solvent was CHCl3/hexane and NMR spectroscopy indicated the presence of both CHCl3 and hexane in the bulk crystalline sample. Although this could be consistent with the presence of roughly 2 molecules of hexane and 1 molecule of CHCl3 in the unit cell (which account for 158 electrons per unit cell). The exact proportion of the solvents in the crystal is difficult to determine due to their similar electron count.
Moreover, the crystals were observed to lose solvent very quickly during the preparation of the sample, and therefore the exact amount of hexane or CHCl3 is expected to vary among crystals due to their partial loss
;
_smtbx_masks_void_probe_radius 1.2
_smtbx_masks_void_truncation_radius 1.2
_olex2_submission_special_instructions 'No special instructions were received'
_oxdiff_exptl_absorpt_empirical_details
;
Empirical correction (ABSPACK) includes:
- Absorption correction using spherical harmonics
- Frame scaling
;

loop_
_space_group_symop_operation_xyz
'x, y, z'
'-x, -y, -z'

loop_
_atom_site_label
_atom_site_type_symbol
_atom_site_fract_x
_atom_site_fract_y
_atom_site_fract_z
_atom_site_U_iso_or_equiv
_atom_site_adp_type
_atom_site_occupancy
_atom_site_site_symmetry_order
_atom_site_calc_flag
_atom_site_refinement_flags_posn
_atom_site_refinement_flags_adp
_atom_site_refinement_flags_occupancy
_atom_site_disorder_assembly
_atom_site_disorder_group
Bi1 Bi 0.48762(3) 0.22093(2) 0.21911(2) 0.02759(9) Uani 1 1 d . . . . .
Zn1 Zn 0.10522(7) 0.31232(4) 0.09109(2) 0.02390(19) Uani 1 1 d . . . . .
Zn2 Zn 0.44681(7) -0.03843(4) 0.31741(2) 0.02119(19) Uani 1 1 d . . . . .
Zn3 Zn 0.35011(7) 0.43538(4) 0.37496(2) 0.02385(19) Uani 1 1 d . . . . .
N1 N 0.1455(6) 0.3019(3) 0.16566(18) 0.0281(14) Uani 1 1 d . . . . .
N2 N 0.4600(5) 0.0611(3) 0.32765(18) 0.0252(14) Uani 1 1 d . . . . .
N3 N 0.4831(5) 0.3848(3) 0.31602(18) 0.0267(14) Uani 1 1 d . . . . .
N4 N -0.0490(5) 0.2745(3) 0.10595(17) 0.0247(14) Uani 1 1 d . . . . .
N5 N -0.0060(5) 0.4037(3) 0.09197(17) 0.0225(13) Uani 1 1 d . . . . .
N6 N 0.2494(5) 0.3497(3) 0.05592(17) 0.0240(14) Uani 1 1 d . . . . .
N7 N 0.2053(5) 0.2204(2) 0.06986(17) 0.0208(13) Uani 1 1 d . . . . .
N8 N 0.6111(5) -0.0735(3) 0.27235(17) 0.0238(14) Uani 1 1 d . . . . .
N9 N 0.3682(5) -0.0153(3) 0.25648(17) 0.0250(14) Uani 1 1 d . . . . .
N10 N 0.2758(5) -0.0329(2) 0.35833(17) 0.0224(13) Uani 1 1 d . . . . .
N11 N 0.5204(5) -0.0856(3) 0.37449(17) 0.0224(13) Uani 1 1 d . . . . .
N12 N 0.1997(5) 0.4003(3) 0.36991(18) 0.0264(14) Uani 1 1 d . . . . .
N13 N 0.2829(5) 0.5184(3) 0.33735(18) 0.0264(14) Uani 1 1 d . . . . .
N14 N 0.4671(5) 0.4835(3) 0.39692(17) 0.0253(14) Uani 1 1 d . . . . .
N15 N 0.3860(5) 0.3648(2) 0.42797(17) 0.0237(14) Uani 1 1 d . . . . .
C1 C 0.2594(7) 0.2806(3) 0.1732(2) 0.0268(18) Uani 1 1 d . . . . .
H1 H 0.322443 0.275504 0.145546 0.032 Uiso 1 1 calc R U . . .
C2 C 0.2910(7) 0.2657(4) 0.2177(2) 0.0316(18) Uani 1 1 d . . . . .
C3 C 0.1984(8) 0.2718(4) 0.2581(2) 0.041(2) Uani 1 1 d . . . . .
H3 H 0.215664 0.262158 0.289967 0.050 Uiso 1 1 calc R U . . .
C4 C 0.0812(8) 0.2924(4) 0.2508(2) 0.042(2) Uani 1 1 d . . . . .
H4 H 0.016465 0.296012 0.277748 0.051 Uiso 1 1 calc R U . . .
C5 C 0.0570(7) 0.3077(4) 0.2047(2) 0.0340(19) Uani 1 1 d . . . . .
H5 H -0.024393 0.322740 0.200438 0.041 Uiso 1 1 calc R U . . .
C6 C 0.5359(7) 0.3005(3) 0.2552(2) 0.0288(18) Uani 1 1 d . . . . .
C7 C 0.6566(7) 0.3009(3) 0.2523(2) 0.0316(18) Uani 1 1 d . . . . .
H7 H 0.716675 0.272255 0.230770 0.038 Uiso 1 1 calc R U . . .
C8 C 0.6897(7) 0.3434(4) 0.2810(3) 0.041(2) Uani 1 1 d . . . . .
H8 H 0.772181 0.344398 0.279092 0.049 Uiso 1 1 calc R U . . .
C9 C 0.6006(7) 0.3838(4) 0.3122(2) 0.0328(18) Uani 1 1 d . . . . .
H9 H 0.623592 0.412414 0.331955 0.039 Uiso 1 1 calc R U . . .
C10 C 0.4557(7) 0.3431(3) 0.2876(2) 0.0299(18) Uani 1 1 d . . . . .
H10 H 0.372576 0.343127 0.290210 0.036 Uiso 1 1 calc R U . . .
C11 C 0.4650(6) 0.1669(3) 0.2915(2) 0.0234(16) Uani 1 1 d . . . . .
C12 C 0.4754(7) 0.1886(3) 0.3357(2) 0.0340(19) Uani 1 1 d . . . . .
H12 H 0.480484 0.232496 0.338995 0.041 Uiso 1 1 calc R U . . .
C13 C 0.4784(7) 0.1466(4) 0.3753(2) 0.038(2) Uani 1 1 d . . . . .
H13 H 0.486755 0.160732 0.405895 0.045 Uiso 1 1 calc R U . . .
C14 C 0.4691(7) 0.0834(3) 0.3692(2) 0.0293(18) Uani 1 1 d . . . . .
H14 H 0.469185 0.054640 0.396551 0.035 Uiso 1 1 calc R U . . .
C15 C 0.4564(6) 0.1036(3) 0.2897(2) 0.0261(17) Uani 1 1 d . . . . .
H15 H 0.447082 0.088232 0.259619 0.031 Uiso 1 1 calc R U . . .
C16 C -0.0515(7) 0.2101(3) 0.1101(2) 0.0251(17) Uani 1 1 d . . . . .
C17 C -0.1734(7) 0.2038(4) 0.1273(2) 0.0337(19) Uani 1 1 d . . . . .
H17 H -0.200145 0.164094 0.132756 0.040 Uiso 1 1 calc R U . . .
C18 C -0.2425(7) 0.2639(4) 0.1343(2) 0.0305(18) Uani 1 1 d . . . . .
H18 H -0.327162 0.274566 0.145935 0.037 Uiso 1 1 calc R U . . .
C19 C -0.1650(6) 0.3102(3) 0.1209(2) 0.0243(17) Uani 1 1 d . . . . .
C20 C -0.2038(6) 0.3780(3) 0.1216(2) 0.0253(17) Uani 1 1 d . . . . .
C21 C -0.1281(6) 0.4216(3) 0.1061(2) 0.0231(16) Uani 1 1 d . . . . .
C22 C -0.1694(7) 0.4906(3) 0.1024(2) 0.0303(17) Uani 1 1 d . . . . .
H22 H -0.250567 0.514535 0.109700 0.036 Uiso 1 1 calc R U . . .
C23 C -0.0699(7) 0.5153(3) 0.0863(2) 0.0288(18) Uani 1 1 d . . . . .
H23 H -0.068576 0.560144 0.081062 0.035 Uiso 1 1 calc R U . . .
C24 C 0.0329(7) 0.4615(3) 0.0787(2) 0.0276(17) Uani 1 1 d . . . . .
C25 C 0.1511(6) 0.4666(3) 0.0611(2) 0.0240(16) Uani 1 1 d . . . . .
C26 C 0.2484(7) 0.4153(4) 0.0483(2) 0.0299(18) Uani 1 1 d . . . . .
C27 C 0.3674(7) 0.4211(4) 0.0234(2) 0.0333(19) Uani 1 1 d . . . . .
H27 H 0.392753 0.460647 0.014388 0.040 Uiso 1 1 calc R U . . .
C28 C 0.4359(7) 0.3604(4) 0.0153(2) 0.0343(19) Uani 1 1 d . . . . .
H28 H 0.517254 0.349486 -0.001343 0.041 Uiso 1 1 calc R U . . .
C29 C 0.3625(7) 0.3146(3) 0.0366(2) 0.0258(17) Uani 1 1 d . . . . .
C30 C 0.4017(7) 0.2471(3) 0.0362(2) 0.0271(17) Uani 1 1 d . . . . .
C31 C 0.3265(6) 0.2026(3) 0.0532(2) 0.0245(16) Uani 1 1 d . . . . .
C32 C 0.3673(6) 0.1332(3) 0.0549(2) 0.0241(16) Uani 1 1 d . . . . .
H32 H 0.447791 0.108845 0.045872 0.029 Uiso 1 1 calc R U . . .
C33 C 0.2694(7) 0.1094(3) 0.0717(2) 0.0287(18) Uani 1 1 d . . . . .
H33 H 0.267972 0.064583 0.076770 0.034 Uiso 1 1 calc R U . . .
C34 C 0.1672(7) 0.1626(3) 0.0807(2) 0.0226(16) Uani 1 1 d . . . . .
C35 C 0.0461(7) 0.1585(3) 0.0981(2) 0.0270(18) Uani 1 1 d . . . . .
C36 C 0.0251(6) 0.0903(3) 0.1015(2) 0.0217(16) Uani 1 1 d . . . . .
C37 C -0.0117(7) 0.0612(3) 0.1462(2) 0.0321(19) Uani 1 1 d . . . . .
H37 H -0.028954 0.085801 0.175178 0.039 Uiso 1 1 calc R U . . .
C38 C -0.0233(7) -0.0025(3) 0.1488(2) 0.0317(18) Uani 1 1 d . . . . .
H38 H -0.047462 -0.021797 0.179524 0.038 Uiso 1 1 calc R U . . .
C39 C 0.0000(7) -0.0388(3) 0.1068(2) 0.036(2) Uani 1 1 d . . . . .
H39 H -0.007791 -0.082884 0.108606 0.043 Uiso 1 1 calc R U . . .
C40 C 0.0340(7) -0.0110(3) 0.0632(2) 0.037(2) Uani 1 1 d . . . . .
H40 H 0.049495 -0.035729 0.034346 0.044 Uiso 1 1 calc R U . . .
C41 C 0.0466(7) 0.0530(3) 0.0600(2) 0.0298(18) Uani 1 1 d . . . . .
H41 H 0.070208 0.071678 0.029080 0.036 Uiso 1 1 calc R U . . .
C42 C -0.3347(6) 0.4057(3) 0.1409(2) 0.0267(17) Uani 1 1 d . . . . .
C43 C -0.4265(7) 0.3964(4) 0.1189(3) 0.041(2) Uani 1 1 d . . . . .
H43 H -0.407475 0.373622 0.089059 0.049 Uiso 1 1 calc R U . . .
C44 C -0.5463(8) 0.4200(5) 0.1397(3) 0.054(2) Uani 1 1 d . . . . .
H44 H -0.608465 0.411806 0.124577 0.064 Uiso 1 1 calc R U . . .
C45 C -0.5759(8) 0.4550(4) 0.1819(3) 0.050(2) Uani 1 1 d . . . . .
H45 H -0.658279 0.470536 0.196069 0.060 Uiso 1 1 calc R U . . .
C46 C -0.4877(8) 0.4676(4) 0.2033(3) 0.042(2) Uani 1 1 d . . . . .
H46 H -0.508635 0.493924 0.231494 0.051 Uiso 1 1 calc R U . . .
C47 C -0.3684(7) 0.4425(4) 0.1847(2) 0.035(2) Uani 1 1 d . . . . .
H47 H -0.307650 0.449653 0.201012 0.043 Uiso 1 1 calc R U . . .
C48 C 0.1767(7) 0.5335(3) 0.0562(2) 0.0304(18) Uani 1 1 d . . . . .
C49 C 0.1569(10) 0.5732(4) 0.0173(3) 0.066(3) Uani 1 1 d . . . . .
H49 H 0.124953 0.558806 -0.007983 0.080 Uiso 1 1 calc R U . . .
C50 C 0.1833(11) 0.6354(4) 0.0141(3) 0.079(4) Uani 1 1 d . . . . .
H50 H 0.169162 0.662838 -0.013241 0.095 Uiso 1 1 calc R U . . .
C51 C 0.2289(9) 0.6562(4) 0.0499(4) 0.065(3) Uani 1 1 d . . . . .
H51 H 0.247439 0.698138 0.047646 0.078 Uiso 1 1 calc R U . . .
C52 C 0.2479(11) 0.6177(4) 0.0887(4) 0.089(4) Uani 1 1 d . . . . .
H52 H 0.280671 0.631970 0.113783 0.107 Uiso 1 1 calc R U . . .
C53 C 0.2193(10) 0.5561(4) 0.0919(4) 0.081(4) Uani 1 1 d . . . . .
H53 H 0.230146 0.529674 0.120060 0.097 Uiso 1 1 calc R U . . .
C54 C 0.5301(7) 0.2188(3) 0.0147(2) 0.0294(18) Uani 1 1 d . . . . .
C55 C 0.6232(7) 0.2250(4) 0.0365(2) 0.0327(19) Uani 1 1 d . . . . .
H55 H 0.606053 0.248018 0.066172 0.039 Uiso 1 1 calc R U . . .
C56 C 0.7419(7) 0.1985(4) 0.0163(3) 0.041(2) Uani 1 1 d . . . . .
H56 H 0.804752 0.203025 0.032419 0.049 Uiso 1 1 calc R U . . .
C57 C 0.7692(8) 0.1666(4) -0.0257(3) 0.045(2) Uani 1 1 d . . . . .
H57 H 0.851332 0.150312 -0.039870 0.055 Uiso 1 1 calc R U . . .
C58 C 0.6779(9) 0.1570(4) -0.0489(3) 0.050(3) Uani 1 1 d . . . . .
H58 H 0.697155 0.132767 -0.078073 0.060 Uiso 1 1 calc R U . . .
C59 C 0.5580(8) 0.1834(4) -0.0287(2) 0.042(2) Uani 1 1 d . . . . .
H59 H 0.495041 0.177573 -0.044277 0.050 Uiso 1 1 calc R U . . .
C60 C 0.6352(6) -0.0646(3) 0.2225(2) 0.0235(16) Uani 1 1 d . . . . .
C61 C 0.7595(7) -0.0952(4) 0.2048(2) 0.0346(19) Uani 1 1 d . . . . .
H61 H 0.799064 -0.096982 0.171714 0.042 Uiso 1 1 calc R U . . .
C62 C 0.8098(7) -0.1210(3) 0.2432(2) 0.0296(18) Uani 1 1 d . . . . .
H62 H 0.890988 -0.143846 0.242512 0.035 Uiso 1 1 calc R U . . .
C63 C 0.7153(6) -0.1070(3) 0.2855(2) 0.0213(15) Uani 1 1 d . . . . .
C64 C 0.7321(7) -0.1268(3) 0.3334(2) 0.0267(17) Uani 1 1 d . . . . .
C65 C 0.6387(6) -0.1150(3) 0.3743(2) 0.0228(16) Uani 1 1 d . . . . .
C66 C 0.6534(7) -0.1365(3) 0.4231(2) 0.0319(18) Uani 1 1 d . . . . .
H66 H 0.726164 -0.158680 0.433117 0.038 Uiso 1 1 calc R U . . .
C67 C 0.5434(7) -0.1188(3) 0.4518(2) 0.0301(18) Uani 1 1 d . . . . .
H67 H 0.525153 -0.125972 0.485985 0.036 Uiso 1 1 calc R U . . .
C68 C 0.4602(7) -0.0877(3) 0.4217(2) 0.0246(17) Uani 1 1 d . . . . .
C69 C 0.3351(6) -0.0689(3) 0.4376(2) 0.0226(16) Uani 1 1 d . . . . .
C70 C 0.2501(6) -0.0457(3) 0.4078(2) 0.0235(16) Uani 1 1 d . . . . .
C71 C 0.1214(6) -0.0281(3) 0.4234(2) 0.0263(17) Uani 1 1 d . . . . .
H71 H 0.079017 -0.032761 0.455503 0.032 Uiso 1 1 calc R U . . .
C72 C 0.0717(6) -0.0042(3) 0.3850(2) 0.0257(17) Uani 1 1 d . . . . .
H72 H -0.011951 0.011584 0.384758 0.031 Uiso 1 1 calc R U . . .
C73 C 0.1690(6) -0.0067(3) 0.3441(2) 0.0249(16) Uani 1 1 d . . . . .
C74 C 0.1548(7) 0.0191(3) 0.2973(2) 0.0291(17) Uani 1 1 d . . . . .
C75 C 0.0323(7) 0.0536(4) 0.2898(2) 0.0291(18) Uani 1 1 d . . . . .
C76 C -0.0012(8) 0.1205(4) 0.2907(3) 0.048(2) Uani 1 1 d . . . . .
H76 H 0.054388 0.144879 0.296569 0.058 Uiso 1 1 calc R U . . .
C77 C -0.1140(8) 0.1528(4) 0.2832(3) 0.056(2) Uani 1 1 d . . . . .
H77 H -0.135679 0.199096 0.284359 0.067 Uiso 1 1 calc R U . . .
C78 C -0.1956(7) 0.1187(4) 0.2740(2) 0.044(2) Uani 1 1 d . . . . .
H78 H -0.272931 0.141042 0.268224 0.053 Uiso 1 1 calc R U . . .
C79 C -0.1638(7) 0.0526(4) 0.2732(2) 0.037(2) Uani 1 1 d . . . . .
H79 H -0.220395 0.028446 0.267956 0.044 Uiso 1 1 calc R U . . .
C80 C -0.0491(7) 0.0196(4) 0.2800(2) 0.0340(19) Uani 1 1 d . . . . .
H80 H -0.026922 -0.026571 0.277957 0.041 Uiso 1 1 calc R U . . .
C81 C 0.2511(6) 0.0160(4) 0.2571(2) 0.0263(17) Uani 1 1 d . . . . .
C82 C 0.2368(7) 0.0454(4) 0.2104(2) 0.038(2) Uani 1 1 d . . . . .
H82 H 0.164567 0.070199 0.201340 0.046 Uiso 1 1 calc R U . . .
C83 C 0.3469(7) 0.0307(4) 0.1822(2) 0.038(2) Uani 1 1 d . . . . .
H83 H 0.366590 0.043962 0.149244 0.046 Uiso 1 1 calc R U . . .
C84 C 0.4285(7) -0.0079(3) 0.2098(2) 0.0269(18) Uani 1 1 d . . . . .
C85 C 0.5522(7) -0.0316(3) 0.1938(2) 0.0260(17) Uani 1 1 d . . . . .
C86 C 0.5983(7) -0.0200(3) 0.1410(2) 0.0299(18) Uani 1 1 d . . . . .
C87 C 0.5678(9) -0.0511(4) 0.1051(2) 0.063(3) Uani 1 1 d . . . . .
H87 H 0.519763 -0.082562 0.113875 0.076 Uiso 1 1 calc R U . . .
C88 C 0.6050(10) -0.0380(5) 0.0562(3) 0.075(3) Uani 1 1 d . . . . .
H88 H 0.582269 -0.059771 0.031775 0.090 Uiso 1 1 calc R U . . .
C89 C 0.6754(8) 0.0069(4) 0.0437(3) 0.055(3) Uani 1 1 d . . . . .
H89 H 0.702131 0.015983 0.010357 0.066 Uiso 1 1 calc R U . . .
C90 C 0.7072(8) 0.0383(4) 0.0781(3) 0.056(3) Uani 1 1 d . . . . .
H90 H 0.756111 0.069216 0.068858 0.067 Uiso 1 1 calc R U . . .
C91 C 0.6683(7) 0.0257(4) 0.1273(2) 0.042(2) Uani 1 1 d . . . . .
H91 H 0.689935 0.048432 0.151513 0.050 Uiso 1 1 calc R U . . .
C92 C 0.8518(7) -0.1646(4) 0.3408(2) 0.0286(18) Uani 1 1 d . . . . .
C93 C 0.9385(7) -0.1344(4) 0.3510(2) 0.0370(19) Uani 1 1 d . . . . .
H93 H 0.920641 -0.088216 0.353418 0.044 Uiso 1 1 calc R U . . .
C94 C 1.0502(7) -0.1696(4) 0.3576(3) 0.044(2) Uani 1 1 d . . . . .
H94 H 1.108835 -0.147471 0.363811 0.053 Uiso 1 1 calc R U . . .
C95 C 1.0769(8) -0.2351(5) 0.3555(3) 0.051(2) Uani 1 1 d . . . . .
H95 H 1.153943 -0.259098 0.360338 0.061 Uiso 1 1 calc R U . . .
C96 C 0.9936(9) -0.2667(5) 0.3463(4) 0.076(3) Uani 1 1 d . . . . .
H96 H 1.011862 -0.312957 0.344901 0.092 Uiso 1 1 calc R U . . .
C97 C 0.8811(8) -0.2309(4) 0.3390(3) 0.062(3) Uani 1 1 d . . . . .
H97 H 0.823194 -0.253394 0.332590 0.075 Uiso 1 1 calc R U . . .
C98 C 0.4311(7) 0.5829(3) 0.3457(2) 0.0322(18) Uani 1 1 d . . . . .
C99 C 0.3343(6) 0.5717(3) 0.3265(2) 0.0249(16) Uani 1 1 d . . . . .
C100 C 0.2707(7) 0.6141(4) 0.2932(2) 0.0356(19) Uani 1 1 d . . . . .
H100 H 0.286900 0.654561 0.280299 0.043 Uiso 1 1 calc R U . . .
C101 C 0.1843(7) 0.5860(3) 0.2839(2) 0.0364(19) Uani 1 1 d . . . . .
H101 H 0.128856 0.602273 0.262688 0.044 Uiso 1 1 calc R U . . .
C102 C 0.1916(6) 0.5267(3) 0.3119(2) 0.0259(17) Uani 1 1 d . . . . .
C103 C 0.1113(7) 0.4849(3) 0.3146(2) 0.0287(17) Uani 1 1 d . . . . .
C104 C 0.1121(6) 0.4282(3) 0.3436(2) 0.0222(16) Uani 1 1 d . . . . .
C105 C 0.0165(7) 0.3932(4) 0.3521(2) 0.0327(18) Uani 1 1 d . . . . .
H105 H -0.055997 0.403383 0.339223 0.039 Uiso 1 1 calc R U . . .
C106 C 0.0515(7) 0.3426(4) 0.3823(2) 0.034(2) Uani 1 1 d . . . . .
H106 H 0.007178 0.310407 0.394371 0.041 Uiso 1 1 calc R U . . .
C107 C 0.1654(6) 0.3460(3) 0.3926(2) 0.0220(16) Uani 1 1 d . . . . .
C108 C 0.2293(7) 0.3034(3) 0.4245(2) 0.0282(17) Uani 1 1 d . . . . .
C109 C 0.3311(7) 0.3132(3) 0.4407(2) 0.0269(17) Uani 1 1 d . . . . .
C110 C 0.3958(7) 0.2703(4) 0.4734(2) 0.0313(19) Uani 1 1 d . . . . .
H110 H 0.377899 0.230527 0.487111 0.038 Uiso 1 1 calc R U . . .
C111 C 0.4868(7) 0.2968(3) 0.4811(2) 0.0323(18) Uani 1 1 d . . . . .
H111 H 0.543437 0.279919 0.501685 0.039 Uiso 1 1 calc R U . . .
C112 C 0.4813(6) 0.3555(3) 0.4520(2) 0.0260(17) Uani 1 1 d . . . . .
C113 C 0.5622(7) 0.3970(3) 0.4494(2) 0.0266(17) Uani 1 1 d . . . . .
C114 C 0.5562(7) 0.4560(3) 0.4236(2) 0.0281(17) Uani 1 1 d . . . . .
C115 C 0.6391(7) 0.4986(4) 0.4211(3) 0.039(2) Uani 1 1 d . . . . .
H115 H 0.707539 0.491779 0.436515 0.046 Uiso 1 1 calc R U . . .
C116 C 0.6010(8) 0.5497(4) 0.3928(3) 0.046(2) Uani 1 1 d . . . . .
H116 H 0.638494 0.585525 0.384432 0.055 Uiso 1 1 calc R U . . .
C117 C 0.4691(7) 0.6470(3) 0.3325(3) 0.038(2) Uani 1 1 d . . . . .
C118 C 0.4530(9) 0.6927(4) 0.3682(3) 0.060(3) Uani 1 1 d . . . . .
H118 H 0.420895 0.682884 0.400887 0.072 Uiso 1 1 calc R U . . .
C119 C 0.4827(11) 0.7521(5) 0.3573(4) 0.083(4) Uani 1 1 d . . . . .
H119 H 0.469580 0.783599 0.381894 0.099 Uiso 1 1 calc R U . . .
C120 C 0.5304(10) 0.7650(5) 0.3112(4) 0.076(3) Uani 1 1 d . . . . .
H120 H 0.551334 0.805996 0.303884 0.091 Uiso 1 1 calc R U . . .
C121 C 0.5500(9) 0.7219(5) 0.2747(4) 0.069(3) Uani 1 1 d . . . . .
H121 H 0.584890 0.732378 0.242506 0.083 Uiso 1 1 calc R U . . .
C122 C 0.5172(8) 0.6606(4) 0.2856(3) 0.050(2) Uani 1 1 d . . . . .
H122 H 0.528597 0.629801 0.260626 0.060 Uiso 1 1 calc R U . . .
C123 C 0.0126(7) 0.5038(3) 0.2851(2) 0.0289(18) Uani 1 1 d . . . . .
C124 C -0.0892(9) 0.5503(5) 0.2998(3) 0.070(3) Uani 1 1 d . . . . .
H124 H -0.098329 0.571155 0.329981 0.085 Uiso 1 1 calc R U . . .
C125 C -0.1786(10) 0.5682(6) 0.2729(3) 0.085(3) Uani 1 1 d . . . . .
H125 H -0.247888 0.601344 0.284044 0.102 Uiso 1 1 calc R U . . .
C126 C -0.1673(9) 0.5380(5) 0.2297(3) 0.063(3) Uani 1 1 d . . . . .
H126 H -0.230051 0.548388 0.211117 0.076 Uiso 1 1 calc R U . . .
C127 C -0.0636(10) 0.4922(5) 0.2136(3) 0.066(3) Uani 1 1 d . . . . .
H127 H -0.053530 0.472036 0.183101 0.079 Uiso 1 1 calc R U . . .
C128 C 0.0256(8) 0.4752(4) 0.2411(3) 0.053(2) Uani 1 1 d . . . . .
H128 H 0.096707 0.443411 0.229523 0.063 Uiso 1 1 calc R U . . .
C129 C 0.1834(6) 0.2431(4) 0.4411(2) 0.0296(18) Uani 1 1 d . . . . .
C130 C 0.1469(6) 0.2310(4) 0.4906(2) 0.0343(19) Uani 1 1 d . . . . .
H130 H 0.149656 0.261167 0.514148 0.041 Uiso 1 1 calc R U . . .
C131 C 0.1063(7) 0.1740(4) 0.5051(3) 0.041(2) Uani 1 1 d . . . . .
H131 H 0.083076 0.165527 0.538779 0.049 Uiso 1 1 calc R U . . .
C132 C 0.0989(7) 0.1303(4) 0.4721(3) 0.045(2) Uani 1 1 d . . . . .
H132 H 0.069312 0.092284 0.482482 0.055 Uiso 1 1 calc R U . . .
C133 C 0.1356(8) 0.1426(4) 0.4231(3) 0.048(2) Uani 1 1 d . . . . .
H133 H 0.133784 0.112001 0.399662 0.058 Uiso 1 1 calc R U . . .
C134 C 0.1749(7) 0.1993(4) 0.4079(3) 0.036(2) Uani 1 1 d . . . . .
H134 H 0.196336 0.207966 0.374116 0.043 Uiso 1 1 calc R U . . .
C135 C 0.6657(7) 0.3752(3) 0.4766(2) 0.0282(17) Uani 1 1 d . . . . .
C136 C 0.7502(7) 0.3175(4) 0.4646(3) 0.0362(19) Uani 1 1 d . . . . .
H136 H 0.744066 0.292568 0.438302 0.043 Uiso 1 1 calc R U . . .
C137 C 0.8413(7) 0.2960(4) 0.4898(3) 0.0365(19) Uani 1 1 d . . . . .
H137 H 0.897199 0.255884 0.481402 0.044 Uiso 1 1 calc R U . . .
C138 C 0.8529(7) 0.3319(4) 0.5274(3) 0.042(2) Uani 1 1 d . . . . .
H138 H 0.916852 0.316797 0.544901 0.051 Uiso 1 1 calc R U . . .
C139 C 0.7727(8) 0.3890(5) 0.5394(3) 0.048(2) Uani 1 1 d . . . . .
H139 H 0.781550 0.414347 0.564985 0.057 Uiso 1 1 calc R U . . .
C140 C 0.6778(7) 0.4104(4) 0.5144(2) 0.039(2) Uani 1 1 d . . . . .
H140 H 0.620824 0.449919 0.523523 0.047 Uiso 1 1 calc R U . . .
C141 C 0.4937(7) 0.5409(3) 0.3774(2) 0.0292(17) Uani 1 1 d . . . . .
C142 C 0.2919(6) -0.0744(3) 0.4918(2) 0.0260(17) Uani 1 1 d . . . . .
C143 C 0.2424(7) -0.1261(4) 0.5114(2) 0.036(2) Uani 1 1 d . . . . .
H143 H 0.229526 -0.157252 0.490750 0.044 Uiso 1 1 calc R U . . .
C144 C 0.2118(8) -0.1319(4) 0.5617(2) 0.045(2) Uani 1 1 d . . . . .
H144 H 0.178860 -0.167750 0.575291 0.054 Uiso 1 1 calc R U . . .
C145 C 0.2281(7) -0.0876(4) 0.5915(2) 0.045(2) Uani 1 1 d . . . . .
H145 H 0.208400 -0.093033 0.625804 0.054 Uiso 1 1 calc R U . . .
C146 C 0.2730(7) -0.0347(4) 0.5725(3) 0.048(2) Uani 1 1 d . . . . .
H146 H 0.282098 -0.002858 0.593520 0.057 Uiso 1 1 calc R U . . .
C147 C 0.3051(7) -0.0280(4) 0.5222(2) 0.036(2) Uani 1 1 d . . . . .
H147 H 0.336102 0.008561 0.508777 0.044 Uiso 1 1 calc R U . . .
C6S C -0.0614(9) -0.3103(6) 0.1884(4) 0.182(7) Uani 1 1 d G . . . .
H6SA H -0.134635 -0.301276 0.174069 0.273 Uiso 1 1 calc R U . . .
H6SB H -0.083743 -0.308332 0.223927 0.273 Uiso 1 1 calc R U . . .
H6SC H -0.013347 -0.353835 0.178882 0.273 Uiso 1 1 calc R U . . .
C1S C 0.3471(11) -0.1526(6) 0.1963(4) 0.247(11) Uani 1 1 d G . . . .
H1SA H 0.405154 -0.152580 0.217662 0.370 Uiso 1 1 calc R U . . .
H1SB H 0.390518 -0.163213 0.163099 0.370 Uiso 1 1 calc R U . . .
H1SC H 0.293084 -0.109362 0.196328 0.370 Uiso 1 1 calc R U . . .
C2S C 0.2733(10) -0.2032(5) 0.2145(3) 0.272(13) Uani 1 1 d G . . . .
H2SA H 0.231215 -0.192757 0.248287 0.327 Uiso 1 1 calc R U . . .
H2SB H 0.328610 -0.246586 0.215072 0.327 Uiso 1 1 calc R U . . .
C3S C 0.1806(8) -0.2065(4) 0.1833(2) 0.160(6) Uani 1 1 d G . . . .
H3SA H 0.222940 -0.217368 0.149557 0.192 Uiso 1 1 calc R U . . .
H3SB H 0.126092 -0.162911 0.182353 0.192 Uiso 1 1 calc R U . . .
C4S C 0.1051(8) -0.2564(4) 0.2015(3) 0.142(5) Uani 1 1 d G . . . .
H4SA H 0.159649 -0.299997 0.202346 0.171 Uiso 1 1 calc R U . . .
H4SB H 0.062811 -0.245543 0.235147 0.171 Uiso 1 1 calc R U . . .
C5S C 0.0123(8) -0.2597(5) 0.1702(3) 0.141(5) Uani 1 1 d G . . . .
H5SA H -0.042924 -0.216329 0.169632 0.169 Uiso 1 1 calc R U . . .
H5SB H 0.054458 -0.270154 0.136413 0.169 Uiso 1 1 calc R U . . .

loop_
_atom_site_aniso_label
_atom_site_aniso_U_11
_atom_site_aniso_U_22
_atom_site_aniso_U_33
_atom_site_aniso_U_23
_atom_site_aniso_U_13
_atom_site_aniso_U_12
Bi1 0.03021(19) 0.02624(16) 0.02527(14) -0.00005(11) -0.00217(12) -0.00649(13)
Zn1 0.0213(5) 0.0251(4) 0.0249(4) -0.0006(3) -0.0023(4) -0.0059(4)
Zn2 0.0202(5) 0.0232(4) 0.0193(4) 0.0048(3) -0.0033(3) -0.0043(4)
Zn3 0.0261(5) 0.0221(4) 0.0248(4) 0.0006(3) -0.0081(4) -0.0057(4)
N1 0.028(4) 0.028(3) 0.025(3) 0.003(3) -0.002(3) -0.003(3)
N2 0.024(4) 0.020(3) 0.029(3) 0.004(3) -0.004(3) 0.000(3)
N3 0.023(4) 0.028(3) 0.029(3) 0.005(3) -0.009(3) -0.003(3)
N4 0.025(4) 0.023(3) 0.023(3) 0.000(2) 0.001(3) -0.005(3)
N5 0.019(4) 0.022(3) 0.026(3) 0.001(2) -0.007(3) 0.000(3)
N6 0.028(4) 0.019(3) 0.026(3) -0.001(2) -0.002(3) -0.008(3)
N7 0.022(4) 0.020(3) 0.020(3) -0.004(2) -0.003(3) -0.003(3)
N8 0.023(4) 0.032(3) 0.018(3) 0.005(2) -0.003(3) -0.012(3)
N9 0.021(4) 0.031(3) 0.022(3) 0.004(3) -0.002(3) -0.006(3)
N10 0.024(4) 0.020(3) 0.022(3) 0.001(2) -0.004(3) -0.003(3)
N11 0.025(4) 0.023(3) 0.021(3) -0.001(2) -0.007(3) -0.007(3)
N12 0.026(4) 0.026(3) 0.027(3) -0.007(3) -0.009(3) 0.000(3)
N13 0.029(4) 0.021(3) 0.030(3) 0.000(2) -0.010(3) -0.003(3)
N14 0.031(4) 0.021(3) 0.025(3) -0.003(2) -0.010(3) -0.005(3)
N15 0.031(4) 0.019(3) 0.023(3) -0.004(2) -0.006(3) -0.009(3)
C1 0.039(5) 0.023(4) 0.020(3) -0.009(3) 0.000(3) -0.012(4)
C2 0.030(5) 0.039(5) 0.020(4) 0.002(3) -0.001(3) 0.001(4)
C3 0.041(6) 0.060(6) 0.022(4) 0.007(4) -0.002(4) -0.015(5)
C4 0.030(5) 0.075(6) 0.021(4) 0.001(4) 0.002(4) -0.016(5)
C5 0.027(5) 0.050(5) 0.024(4) -0.007(3) -0.005(4) -0.005(4)
C6 0.027(5) 0.037(5) 0.021(4) 0.003(3) -0.001(3) -0.010(4)
C7 0.022(5) 0.029(4) 0.041(4) -0.004(3) -0.003(4) -0.001(4)
C8 0.025(5) 0.049(5) 0.051(5) -0.005(4) -0.007(4) -0.010(4)
C9 0.023(5) 0.036(5) 0.039(4) -0.008(4) -0.007(4) -0.001(4)
C10 0.034(5) 0.037(5) 0.023(4) 0.010(3) -0.004(4) -0.020(4)
C11 0.026(4) 0.024(4) 0.017(3) 0.005(3) 0.002(3) -0.005(3)
C12 0.046(5) 0.017(4) 0.037(4) 0.008(3) -0.010(4) -0.003(4)
C13 0.048(6) 0.033(5) 0.031(4) -0.004(3) -0.012(4) -0.002(4)
C14 0.034(5) 0.023(4) 0.030(4) 0.007(3) -0.006(4) -0.005(4)
C15 0.024(4) 0.026(4) 0.028(4) 0.004(3) -0.009(3) -0.003(3)
C16 0.028(5) 0.025(4) 0.021(3) 0.002(3) -0.002(3) -0.005(4)
C17 0.036(5) 0.033(5) 0.034(4) -0.005(3) 0.000(4) -0.015(4)
C18 0.027(5) 0.038(5) 0.027(4) -0.010(3) 0.001(3) -0.009(4)
C19 0.021(4) 0.034(4) 0.020(3) -0.010(3) -0.003(3) -0.010(4)
C20 0.025(5) 0.032(4) 0.020(3) 0.002(3) -0.005(3) -0.008(4)
C21 0.014(4) 0.030(4) 0.021(3) -0.001(3) -0.005(3) 0.005(3)
C22 0.027(5) 0.029(4) 0.029(4) -0.004(3) -0.002(3) 0.003(4)
C23 0.033(5) 0.026(4) 0.028(4) -0.005(3) -0.005(4) -0.006(4)
C24 0.031(5) 0.029(4) 0.026(4) 0.004(3) -0.013(3) -0.006(4)
C25 0.022(4) 0.019(4) 0.034(4) 0.001(3) -0.009(3) -0.009(3)
C26 0.037(5) 0.038(5) 0.018(3) -0.002(3) -0.005(3) -0.014(4)
C27 0.030(5) 0.027(4) 0.040(4) 0.002(3) 0.004(4) -0.009(4)
C28 0.024(5) 0.044(5) 0.037(4) -0.002(4) 0.000(4) -0.015(4)
C29 0.023(5) 0.030(4) 0.025(4) -0.001(3) -0.005(3) -0.008(4)
C30 0.029(5) 0.028(4) 0.022(3) -0.003(3) -0.003(3) -0.003(4)
C31 0.021(4) 0.025(4) 0.028(4) -0.011(3) -0.003(3) -0.004(3)
C32 0.025(4) 0.026(4) 0.017(3) -0.003(3) 0.004(3) -0.004(3)
C33 0.042(5) 0.026(4) 0.017(3) 0.003(3) -0.005(3) -0.005(4)
C34 0.032(5) 0.019(4) 0.017(3) -0.008(3) -0.003(3) -0.007(4)
C35 0.035(5) 0.035(4) 0.016(3) 0.002(3) -0.006(3) -0.018(4)
C36 0.017(4) 0.022(4) 0.025(3) -0.003(3) -0.004(3) -0.002(3)
C37 0.035(5) 0.035(5) 0.029(4) -0.003(3) -0.002(4) -0.015(4)
C38 0.029(5) 0.037(5) 0.028(4) 0.004(3) 0.000(3) -0.011(4)
C39 0.043(5) 0.022(4) 0.039(4) 0.005(3) 0.002(4) -0.011(4)
C40 0.053(6) 0.031(4) 0.025(4) -0.008(3) 0.000(4) -0.009(4)
C41 0.034(5) 0.029(4) 0.029(4) -0.002(3) -0.007(3) -0.010(4)
C42 0.018(4) 0.027(4) 0.033(4) 0.006(3) -0.001(3) -0.003(3)
C43 0.032(5) 0.053(6) 0.034(4) -0.009(4) -0.001(4) -0.005(4)
C44 0.029(6) 0.078(7) 0.057(5) -0.004(5) -0.015(5) -0.009(5)
C45 0.025(5) 0.054(6) 0.060(6) 0.010(5) -0.003(5) 0.009(4)
C46 0.036(6) 0.028(5) 0.048(5) -0.002(4) 0.006(4) 0.011(4)
C47 0.038(5) 0.039(5) 0.030(4) 0.004(4) -0.005(4) -0.013(4)
C48 0.030(5) 0.028(4) 0.033(4) 0.002(3) -0.004(4) -0.008(4)
C49 0.136(10) 0.039(5) 0.029(4) 0.006(4) -0.005(5) -0.038(6)
C50 0.147(12) 0.036(6) 0.047(5) 0.004(4) 0.011(7) -0.029(7)
C51 0.056(7) 0.034(5) 0.094(7) -0.005(5) 0.020(6) -0.015(5)
C52 0.125(11) 0.029(6) 0.143(10) 0.009(6) -0.094(9) -0.023(7)
C53 0.127(11) 0.037(6) 0.101(7) 0.026(5) -0.075(8) -0.028(7)
C54 0.032(5) 0.023(4) 0.027(4) -0.001(3) 0.011(4) -0.009(4)
C55 0.027(5) 0.037(5) 0.029(4) -0.009(3) 0.005(4) -0.004(4)
C56 0.027(5) 0.052(6) 0.043(5) 0.006(4) -0.005(4) -0.013(4)
C57 0.025(5) 0.036(5) 0.067(6) 0.008(4) 0.009(5) -0.006(4)
C58 0.059(7) 0.034(5) 0.040(5) -0.013(4) 0.025(5) -0.001(5)
C59 0.041(6) 0.051(5) 0.035(4) -0.007(4) 0.003(4) -0.020(5)
C60 0.021(4) 0.023(4) 0.025(4) 0.004(3) 0.002(3) -0.007(3)
C61 0.030(5) 0.038(5) 0.032(4) -0.002(3) 0.006(4) -0.008(4)
C62 0.024(5) 0.035(4) 0.030(4) 0.003(3) -0.005(4) -0.007(4)
C63 0.020(4) 0.015(4) 0.030(4) -0.003(3) -0.005(3) -0.004(3)
C64 0.032(5) 0.020(4) 0.027(4) 0.003(3) 0.002(3) -0.009(4)
C65 0.020(4) 0.025(4) 0.027(4) 0.001(3) -0.011(3) -0.009(3)
C66 0.026(5) 0.037(5) 0.029(4) 0.005(3) -0.009(4) 0.003(4)
C67 0.033(5) 0.035(4) 0.018(3) 0.005(3) -0.002(3) -0.003(4)
C68 0.036(5) 0.018(4) 0.019(3) 0.003(3) -0.005(3) -0.005(4)
C69 0.020(4) 0.026(4) 0.020(3) 0.003(3) 0.003(3) -0.009(3)
C70 0.018(4) 0.024(4) 0.029(4) 0.004(3) -0.009(3) -0.002(3)
C71 0.024(5) 0.029(4) 0.025(4) 0.004(3) -0.003(3) -0.005(4)
C72 0.018(4) 0.024(4) 0.034(4) 0.002(3) 0.000(3) -0.007(3)
C73 0.024(4) 0.021(4) 0.034(4) 0.005(3) -0.011(4) -0.008(3)
C74 0.028(5) 0.032(4) 0.029(4) 0.003(3) -0.015(4) -0.004(4)
C75 0.026(5) 0.036(5) 0.022(4) 0.001(3) -0.002(3) -0.002(4)
C76 0.030(5) 0.037(5) 0.081(6) 0.003(4) -0.025(5) -0.004(4)
C77 0.047(6) 0.034(5) 0.083(6) 0.006(5) -0.024(5) 0.010(5)
C78 0.021(5) 0.071(7) 0.038(4) 0.005(4) -0.010(4) 0.000(5)
C79 0.024(5) 0.058(6) 0.031(4) -0.006(4) -0.004(4) -0.011(4)
C80 0.034(5) 0.040(5) 0.027(4) -0.003(3) -0.007(4) -0.004(4)
C81 0.017(4) 0.043(5) 0.022(4) 0.003(3) -0.005(3) -0.013(4)
C82 0.026(5) 0.058(6) 0.027(4) 0.008(4) -0.007(4) -0.002(4)
C83 0.044(6) 0.051(5) 0.020(4) 0.013(4) -0.012(4) -0.009(5)
C84 0.039(5) 0.027(4) 0.015(3) 0.004(3) -0.001(3) -0.011(4)
C85 0.031(5) 0.024(4) 0.023(4) 0.005(3) -0.004(3) -0.009(4)
C86 0.027(5) 0.036(4) 0.025(4) 0.005(3) -0.001(3) -0.005(4)
C87 0.107(9) 0.066(7) 0.021(4) -0.009(4) 0.006(5) -0.043(7)
C88 0.121(10) 0.079(8) 0.029(5) -0.010(5) -0.002(6) -0.035(8)
C89 0.065(7) 0.055(6) 0.027(4) 0.007(4) 0.011(5) 0.007(5)
C90 0.060(7) 0.054(6) 0.043(5) 0.019(5) 0.013(5) -0.013(5)
C91 0.048(6) 0.057(6) 0.023(4) 0.005(4) -0.004(4) -0.020(5)
C92 0.020(4) 0.041(5) 0.019(3) 0.010(3) 0.001(3) -0.002(4)
C93 0.032(5) 0.038(5) 0.044(4) 0.000(4) -0.018(4) -0.005(4)
C94 0.027(5) 0.051(6) 0.051(5) -0.001(4) -0.013(4) 0.001(4)
C95 0.027(5) 0.070(7) 0.049(5) 0.003(5) -0.008(4) 0.004(5)
C96 0.048(7) 0.041(6) 0.135(9) 0.009(6) -0.028(7) 0.011(5)
C97 0.032(6) 0.032(5) 0.123(8) 0.003(5) -0.026(6) 0.001(4)
C98 0.030(5) 0.024(4) 0.042(4) 0.001(3) -0.002(4) -0.010(4)
C99 0.027(5) 0.016(4) 0.033(4) -0.002(3) -0.009(3) -0.004(3)
C100 0.034(5) 0.030(4) 0.047(4) 0.015(4) -0.019(4) -0.010(4)
C101 0.038(5) 0.033(5) 0.041(4) 0.007(3) -0.020(4) -0.002(4)
C102 0.026(5) 0.031(4) 0.021(3) -0.001(3) -0.011(3) -0.004(4)
C103 0.032(5) 0.027(4) 0.026(4) 0.001(3) -0.007(3) -0.003(4)
C104 0.021(4) 0.028(4) 0.019(3) -0.007(3) -0.006(3) -0.006(3)
C105 0.018(4) 0.048(5) 0.033(4) 0.006(4) -0.009(3) -0.006(4)
C106 0.034(5) 0.044(5) 0.034(4) 0.003(4) -0.010(4) -0.023(4)
C107 0.026(4) 0.024(4) 0.020(3) -0.003(3) -0.005(3) -0.011(3)
C108 0.027(5) 0.028(4) 0.030(4) 0.000(3) -0.005(3) -0.008(4)
C109 0.033(5) 0.019(4) 0.028(4) -0.006(3) -0.005(3) -0.002(4)
C110 0.033(5) 0.036(5) 0.028(4) 0.010(3) -0.009(4) -0.016(4)
C111 0.027(5) 0.034(4) 0.037(4) 0.007(3) -0.013(4) -0.006(4)
C112 0.026(5) 0.025(4) 0.029(4) -0.006(3) -0.013(3) -0.002(4)
C113 0.027(5) 0.029(4) 0.022(3) -0.005(3) -0.002(3) -0.006(4)
C114 0.032(5) 0.033(4) 0.020(3) -0.004(3) -0.007(3) -0.007(4)
C115 0.030(5) 0.045(5) 0.049(5) 0.001(4) -0.021(4) -0.014(4)
C116 0.045(6) 0.045(5) 0.059(5) 0.018(4) -0.024(5) -0.027(5)
C117 0.038(5) 0.025(4) 0.055(5) 0.018(4) -0.024(4) -0.007(4)
C118 0.103(9) 0.031(5) 0.061(5) 0.003(4) -0.029(6) -0.036(6)
C119 0.131(11) 0.048(7) 0.093(8) 0.012(6) -0.048(8) -0.047(7)
C120 0.084(9) 0.050(7) 0.118(9) 0.022(7) -0.054(7) -0.043(7)
C121 0.062(7) 0.061(7) 0.096(7) 0.045(6) -0.039(6) -0.028(6)
C122 0.054(6) 0.039(5) 0.062(5) 0.013(4) -0.019(5) -0.016(5)
C123 0.034(5) 0.028(4) 0.029(4) 0.002(3) -0.011(4) -0.010(4)
C124 0.052(7) 0.103(9) 0.046(5) -0.020(5) -0.027(5) 0.022(6)
C125 0.057(8) 0.115(10) 0.075(7) -0.016(7) -0.040(6) 0.026(7)
C126 0.062(8) 0.075(8) 0.073(7) 0.023(6) -0.059(6) -0.025(6)
C127 0.073(8) 0.072(7) 0.062(6) -0.007(5) -0.046(6) -0.004(6)
C128 0.047(6) 0.062(6) 0.049(5) -0.015(4) -0.029(5) 0.008(5)
C129 0.014(4) 0.040(5) 0.036(4) 0.007(4) -0.004(3) -0.010(4)
C130 0.024(5) 0.043(5) 0.038(4) 0.011(4) -0.017(4) -0.005(4)
C131 0.021(5) 0.060(6) 0.040(4) 0.023(4) -0.009(4) -0.011(4)
C132 0.038(6) 0.039(5) 0.067(6) 0.027(4) -0.022(5) -0.020(4)
C133 0.049(6) 0.042(5) 0.060(5) 0.006(4) -0.014(5) -0.022(5)
C134 0.037(5) 0.044(5) 0.034(4) 0.008(4) -0.007(4) -0.022(4)
C135 0.032(5) 0.025(4) 0.030(4) 0.006(3) -0.010(4) -0.009(4)
C136 0.031(5) 0.031(5) 0.046(4) 0.000(4) -0.015(4) 0.000(4)
C137 0.024(5) 0.032(5) 0.051(5) -0.001(4) -0.008(4) 0.002(4)
C138 0.026(5) 0.063(6) 0.040(4) 0.014(4) -0.015(4) -0.010(5)
C139 0.047(6) 0.073(7) 0.032(4) -0.004(4) -0.016(4) -0.021(6)
C140 0.042(6) 0.042(5) 0.032(4) -0.011(4) -0.015(4) 0.001(4)
C141 0.028(5) 0.031(4) 0.033(4) 0.004(3) -0.014(4) -0.010(4)
C142 0.023(4) 0.027(4) 0.023(3) 0.001(3) -0.004(3) 0.003(3)
C143 0.047(6) 0.034(5) 0.026(4) 0.003(3) -0.001(4) -0.010(4)
C144 0.052(6) 0.050(5) 0.027(4) 0.015(4) 0.005(4) -0.013(5)
C145 0.039(6) 0.066(6) 0.019(4) 0.000(4) -0.003(4) 0.008(5)
C146 0.037(6) 0.068(6) 0.036(5) -0.013(4) -0.017(4) 0.004(5)
C147 0.038(5) 0.039(5) 0.032(4) -0.004(3) -0.005(4) -0.011(4)
C6S 0.206(17) 0.165(16) 0.193(15) -0.011(12) -0.088(13) -0.035(13)
C1S 0.52(3) 0.167(16) 0.173(14) 0.073(12) -0.185(18) -0.23(2)
C2S 0.40(3) 0.24(2) 0.29(2) 0.179(18) -0.226(18) -0.20(2)
C3S 0.139(14) 0.211(16) 0.124(11) 0.061(11) -0.020(9) -0.043(11)
C4S 0.134(12) 0.182(14) 0.102(9) 0.026(9) -0.011(7) -0.032(10)
C5S 0.165(13) 0.127(12) 0.115(9) -0.071(8) -0.020(8) 0.012(9)

loop_
_atom_type_symbol
_atom_type_description
_atom_type_scat_dispersion_real
_atom_type_scat_dispersion_imag
_atom_type_scat_source
C C 0.0033 0.0016 'International Tables Vol C Tables 4.2.6.8 and 6.1.1.4'
H H 0.0000 0.0000 'International Tables Vol C Tables 4.2.6.8 and 6.1.1.4'
Bi Bi -4.1077 10.2566 'International Tables Vol C Tables 4.2.6.8 and 6.1.1.4'
N N 0.0061 0.0033 'International Tables Vol C Tables 4.2.6.8 and 6.1.1.4'
Zn Zn 0.2839 1.4301 'International Tables Vol C Tables 4.2.6.8 and 6.1.1.4'

loop_
_exptl_crystal_face_index_h
_exptl_crystal_face_index_k
_exptl_crystal_face_index_l
_exptl_crystal_face_perp_dist
-1 9 -37 0.0477
-1 -24 -22 0.0354
1 24 22 0.0134
16 5 5 0.2749
-16 -5 -5 0.2749
1 -9 37 0.0477

loop_
_geom_angle_atom_site_label_1
_geom_angle_atom_site_label_2
_geom_angle_atom_site_label_3
_geom_angle
_geom_angle_site_symmetry_1
_geom_angle_site_symmetry_3
_geom_angle_publ_flag
C2 Bi1 C11 98.8(2) . . ?
C6 Bi1 C2 99.8(3) . . ?
C6 Bi1 C11 89.5(2) . . ?
N4 Zn1 N1 96.8(2) . . ?
N5 Zn1 N1 102.5(2) . . ?
N5 Zn1 N4 87.8(2) . . ?
N5 Zn1 N6 90.2(2) . . ?
N5 Zn1 N7 163.0(2) . . ?
N6 Zn1 N1 99.8(2) . . ?
N6 Zn1 N4 163.3(2) . . ?
N6 Zn1 N7 88.0(2) . . ?
N7 Zn1 N1 94.4(2) . . ?
N7 Zn1 N4 89.0(2) . . ?
N8 Zn2 N2 100.6(2) . . ?
N9 Zn2 N2 93.9(2) . . ?
N9 Zn2 N8 89.1(2) . . ?
N9 Zn2 N10 88.4(2) . . ?
N10 Zn2 N2 97.7(2) . . ?
N10 Zn2 N8 161.6(2) . . ?
N11 Zn2 N2 101.1(2) . . ?
N11 Zn2 N8 88.1(2) . . ?
N11 Zn2 N9 164.9(2) . . ?
N11 Zn2 N10 89.5(2) . . ?
N12 Zn3 N3 101.8(2) . . ?
N12 Zn3 N15 88.2(2) . . ?
N13 Zn3 N3 98.8(2) . . ?
N13 Zn3 N12 89.4(2) . . ?
N13 Zn3 N15 164.9(2) . . ?
N14 Zn3 N3 94.6(2) . . ?
N14 Zn3 N12 163.6(2) . . ?
N14 Zn3 N13 89.0(2) . . ?
N14 Zn3 N15 89.1(2) . . ?
N15 Zn3 N3 96.3(2) . . ?
C1 N1 Zn1 120.8(4) . . ?
C5 N1 Zn1 121.2(5) . . ?
C5 N1 C1 117.4(6) . . ?
C14 N2 Zn2 123.7(4) . . ?
C14 N2 C15 117.1(6) . . ?
C15 N2 Zn2 119.2(4) . . ?
C9 N3 Zn3 121.3(5) . . ?
C9 N3 C10 116.0(6) . . ?
C10 N3 Zn3 121.5(5) . . ?
C16 N4 Zn1 125.8(5) . . ?
C16 N4 C19 108.1(5) . . ?
C19 N4 Zn1 125.4(4) . . ?
C21 N5 Zn1 129.1(4) . . ?
C21 N5 C24 105.9(6) . . ?
C24 N5 Zn1 125.0(5) . . ?
C26 N6 Zn1 125.2(5) . . ?
C29 N6 Zn1 126.6(4) . . ?
C29 N6 C26 108.2(5) . . ?
C31 N7 Zn1 127.4(4) . . ?
C31 N7 C34 105.7(6) . . ?
C34 N7 Zn1 125.4(4) . . ?
C60 N8 Zn2 125.4(5) . . ?
C63 N8 Zn2 127.7(4) . . ?
C63 N8 C60 106.9(6) . . ?
C81 N9 Zn2 124.9(4) . . ?
C81 N9 C84 106.0(6) . . ?
C84 N9 Zn2 125.8(5) . . ?
C70 N10 Zn2 125.5(5) . . ?
C73 N10 Zn2 126.8(4) . . ?
C73 N10 C70 106.9(5) . . ?
C65 N11 Zn2 127.3(4) . . ?
C65 N11 C68 107.0(5) . . ?
C68 N11 Zn2 125.4(5) . . ?
C104 N12 Zn3 126.0(4) . . ?
C104 N12 C107 106.2(5) . . ?
C107 N12 Zn3 127.8(5) . . ?
C99 N13 Zn3 126.4(5) . . ?
C102 N13 Zn3 126.4(4) . . ?
C102 N13 C99 106.4(5) . . ?
C114 N14 Zn3 125.5(4) . . ?
C141 N14 Zn3 125.7(4) . . ?
C141 N14 C114 106.6(5) . . ?
C109 N15 Zn3 127.2(4) . . ?
C112 N15 Zn3 125.5(4) . . ?
C112 N15 C109 106.6(5) . . ?
N1 C1 H1 117.7 . . ?
N1 C1 C2 124.7(6) . . ?
C2 C1 H1 117.7 . . ?
C1 C2 Bi1 117.1(5) . . ?
C1 C2 C3 117.6(7) . . ?
C3 C2 Bi1 124.8(5) . . ?
C2 C3 H3 120.9 . . ?
C4 C3 C2 118.3(6) . . ?
C4 C3 H3 120.9 . . ?
C3 C4 H4 119.7 . . ?
C3 C4 C5 120.5(7) . . ?
C5 C4 H4 119.7 . . ?
N1 C5 C4 121.5(7) . . ?
N1 C5 H5 119.2 . . ?
C4 C5 H5 119.2 . . ?
C7 C6 Bi1 118.9(5) . . ?
C10 C6 Bi1 124.2(5) . . ?
C10 C6 C7 115.9(7) . . ?
C6 C7 H7 120.0 . . ?
C6 C7 C8 119.9(7) . . ?
C8 C7 H7 120.0 . . ?
C7 C8 H8 120.7 . . ?
C9 C8 C7 118.7(7) . . ?
C9 C8 H8 120.7 . . ?
N3 C9 C8 123.1(7) . . ?
N3 C9 H9 118.4 . . ?
C8 C9 H9 118.4 . . ?
N3 C10 C6 126.4(7) . . ?
N3 C10 H10 116.8 . . ?
C6 C10 H10 116.8 . . ?
C12 C11 Bi1 126.5(5) . . ?
C15 C11 Bi1 116.1(4) . . ?
C15 C11 C12 116.8(6) . . ?
C11 C12 H12 120.0 . . ?
C11 C12 C13 120.1(6) . . ?
C13 C12 H12 120.0 . . ?
C12 C13 H13 121.0 . . ?
C12 C13 C14 118.1(6) . . ?
C14 C13 H13 121.0 . . ?
N2 C14 C13 123.4(6) . . ?
N2 C14 H14 118.3 . . ?
C13 C14 H14 118.3 . . ?
N2 C15 C11 124.5(6) . . ?
N2 C15 H15 117.8 . . ?
C11 C15 H15 117.8 . . ?
N4 C16 C17 109.1(6) . . ?
N4 C16 C35 126.1(6) . . ?
C35 C16 C17 124.8(6) . . ?
C16 C17 H17 126.2 . . ?
C18 C17 C16 107.7(6) . . ?
C18 C17 H17 126.2 . . ?
C17 C18 H18 126.1 . . ?
C17 C18 C19 107.9(7) . . ?
C19 C18 H18 126.1 . . ?
N4 C19 C18 107.3(6) . . ?
N4 C19 C20 127.3(6) . . ?
C20 C19 C18 125.4(7) . . ?
C19 C20 C21 124.3(7) . . ?
C19 C20 C42 117.5(6) . . ?
C21 C20 C42 118.2(6) . . ?
N5 C21 C20 124.6(6) . . ?
N5 C21 C22 111.1(6) . . ?
C20 C21 C22 124.3(7) . . ?
C21 C22 H22 126.7 . . ?
C23 C22 C21 106.6(7) . . ?
C23 C22 H22 126.7 . . ?
C22 C23 H23 126.2 . . ?
C22 C23 C24 107.7(6) . . ?
C24 C23 H23 126.2 . . ?
N5 C24 C23 108.7(6) . . ?
C25 C24 N5 126.1(7) . . ?
C25 C24 C23 125.2(6) . . ?
C24 C25 C48 117.7(6) . . ?
C26 C25 C24 125.8(6) . . ?
C26 C25 C48 116.5(6) . . ?
N6 C26 C27 108.1(7) . . ?
C25 C26 N6 126.4(6) . . ?
C25 C26 C27 125.5(6) . . ?
C26 C27 H27 126.0 . . ?
C28 C27 C26 107.9(6) . . ?
C28 C27 H27 126.0 . . ?
C27 C28 H28 126.2 . . ?
C27 C28 C29 107.6(7) . . ?
C29 C28 H28 126.2 . . ?
N6 C29 C28 108.2(6) . . ?
N6 C29 C30 126.8(6) . . ?
C30 C29 C28 125.0(7) . . ?
C29 C30 C31 124.6(7) . . ?
C29 C30 C54 118.2(6) . . ?
C31 C30 C54 117.2(6) . . ?
N7 C31 C30 124.5(6) . . ?
N7 C31 C32 110.7(5) . . ?
C30 C31 C32 124.8(7) . . ?
C31 C32 H32 126.9 . . ?
C33 C32 C31 106.2(6) . . ?
C33 C32 H32 126.9 . . ?
C32 C33 H33 125.7 . . ?
C32 C33 C34 108.6(6) . . ?
C34 C33 H33 125.7 . . ?
N7 C34 C33 108.9(6) . . ?
N7 C34 C35 124.5(6) . . ?
C35 C34 C33 126.7(6) . . ?
C16 C35 C34 126.6(6) . . ?
C16 C35 C36 118.8(6) . . ?
C34 C35 C36 114.5(6) . . ?
C37 C36 C35 121.8(6) . . ?
C41 C36 C35 120.6(5) . . ?
C41 C36 C37 117.6(6) . . ?
C36 C37 H37 119.6 . . ?
C38 C37 C36 120.8(6) . . ?
C38 C37 H37 119.6 . . ?
C37 C38 H38 119.9 . . ?
C37 C38 C39 120.2(6) . . ?
C39 C38 H38 119.9 . . ?
C38 C39 H39 120.2 . . ?
C40 C39 C38 119.6(6) . . ?
C40 C39 H39 120.2 . . ?
C39 C40 H40 119.6 . . ?
C39 C40 C41 120.8(6) . . ?
C41 C40 H40 119.6 . . ?
C36 C41 H41 119.5 . . ?
C40 C41 C36 120.9(6) . . ?
C40 C41 H41 119.5 . . ?
C43 C42 C20 123.2(6) . . ?
C43 C42 C47 117.2(7) . . ?
C47 C42 C20 119.6(6) . . ?
C42 C43 H43 119.6 . . ?
C42 C43 C44 120.9(7) . . ?
C44 C43 H43 119.6 . . ?
C43 C44 H44 119.7 . . ?
C45 C44 C43 120.5(8) . . ?
C45 C44 H44 119.7 . . ?
C44 C45 H45 120.0 . . ?
C46 C45 C44 120.1(8) . . ?
C46 C45 H45 120.0 . . ?
C45 C46 H46 119.8 . . ?
C45 C46 C47 120.5(8) . . ?
C47 C46 H46 119.8 . . ?
C42 C47 H47 119.7 . . ?
C46 C47 C42 120.7(7) . . ?
C46 C47 H47 119.7 . . ?
C49 C48 C25 122.6(7) . . ?
C53 C48 C25 119.2(6) . . ?
C53 C48 C49 118.2(7) . . ?
C48 C49 H49 119.7 . . ?
C48 C49 C50 120.6(8) . . ?
C50 C49 H49 119.7 . . ?
C49 C50 H50 120.0 . . ?
C51 C50 C49 120.0(8) . . ?
C51 C50 H50 120.0 . . ?
C50 C51 H51 120.0 . . ?
C52 C51 C50 119.9(8) . . ?
C52 C51 H51 120.0 . . ?
C51 C52 H52 120.2 . . ?
C51 C52 C53 119.6(9) . . ?
C53 C52 H52 120.2 . . ?
C48 C53 C52 121.6(8) . . ?
C48 C53 H53 119.2 . . ?
C52 C53 H53 119.2 . . ?
C55 C54 C30 121.9(6) . . ?
C55 C54 C59 118.1(7) . . ?
C59 C54 C30 120.0(7) . . ?
C54 C55 H55 119.3 . . ?
C54 C55 C56 121.4(7) . . ?
C56 C55 H55 119.3 . . ?
C55 C56 H56 119.6 . . ?
C57 C56 C55 120.8(8) . . ?
C57 C56 H56 119.6 . . ?
C56 C57 H57 119.8 . . ?
C56 C57 C58 120.4(8) . . ?
C58 C57 H57 119.8 . . ?
C57 C58 H58 120.4 . . ?
C59 C58 C57 119.1(7) . . ?
C59 C58 H58 120.4 . . ?
C54 C59 H59 119.9 . . ?
C58 C59 C54 120.1(8) . . ?
C58 C59 H59 119.9 . . ?
N8 C60 C61 108.6(6) . . ?
N8 C60 C85 125.8(6) . . ?
C85 C60 C61 125.6(6) . . ?
C60 C61 H61 125.9 . . ?
C62 C61 C60 108.1(6) . . ?
C62 C61 H61 125.9 . . ?
C61 C62 H62 126.9 . . ?
C61 C62 C63 106.1(7) . . ?
C63 C62 H62 126.9 . . ?
N8 C63 C62 110.3(5) . . ?
N8 C63 C64 126.2(6) . . ?
C64 C63 C62 123.5(7) . . ?
C63 C64 C92 118.7(6) . . ?
C65 C64 C63 123.2(7) . . ?
C65 C64 C92 118.0(6) . . ?
N11 C65 C64 126.8(6) . . ?
N11 C65 C66 109.1(6) . . ?
C64 C65 C66 124.0(7) . . ?
C65 C66 H66 126.6 . . ?
C67 C66 C65 106.8(7) . . ?
C67 C66 H66 126.6 . . ?
C66 C67 H67 126.1 . . ?
C66 C67 C68 107.7(6) . . ?
C68 C67 H67 126.1 . . ?
N11 C68 C67 109.3(6) . . ?
N11 C68 C69 126.2(6) . . ?
C69 C68 C67 124.2(6) . . ?
C68 C69 C142 115.8(6) . . ?
C70 C69 C68 125.4(6) . . ?
C70 C69 C142 118.8(6) . . ?
N10 C70 C69 125.7(6) . . ?
N10 C70 C71 108.2(6) . . ?
C69 C70 C71 126.0(6) . . ?
C70 C71 H71 125.9 . . ?
C72 C71 C70 108.2(6) . . ?
C72 C71 H71 125.9 . . ?
C71 C72 H72 126.5 . . ?
C71 C72 C73 106.9(6) . . ?
C73 C72 H72 126.5 . . ?
N10 C73 C72 109.7(5) . . ?
N10 C73 C74 125.6(6) . . ?
C74 C73 C72 124.5(7) . . ?
C73 C74 C75 118.4(6) . . ?
C73 C74 C81 124.2(7) . . ?
C81 C74 C75 117.4(6) . . ?
C76 C75 C74 120.8(7) . . ?
C76 C75 C80 118.1(8) . . ?
C80 C75 C74 121.0(7) . . ?
C75 C76 H76 119.4 . . ?
C75 C76 C77 121.1(8) . . ?
C77 C76 H76 119.4 . . ?
C76 C77 H77 119.7 . . ?
C78 C77 C76 120.5(8) . . ?
C78 C77 H77 119.7 . . ?
C77 C78 H78 120.5 . . ?
C79 C78 C77 118.9(8) . . ?
C79 C78 H78 120.5 . . ?
C78 C79 H79 119.6 . . ?
C78 C79 C80 120.8(7) . . ?
C80 C79 H79 119.6 . . ?
C75 C80 C79 120.4(7) . . ?
C75 C80 H80 119.8 . . ?
C79 C80 H80 119.8 . . ?
N9 C81 C74 125.9(6) . . ?
N9 C81 C82 110.3(6) . . ?
C74 C81 C82 123.8(7) . . ?
C81 C82 H82 127.1 . . ?
C83 C82 C81 105.8(7) . . ?
C83 C82 H82 127.1 . . ?
C82 C83 H83 125.6 . . ?
C82 C83 C84 108.7(6) . . ?
C84 C83 H83 125.6 . . ?
N9 C84 C83 109.1(7) . . ?
N9 C84 C85 124.7(7) . . ?
C85 C84 C83 126.2(6) . . ?
C60 C85 C86 118.2(6) . . ?
C84 C85 C60 126.1(6) . . ?
C84 C85 C86 115.8(6) . . ?
C87 C86 C85 121.6(6) . . ?
C87 C86 C91 118.2(6) . . ?
C91 C86 C85 120.1(6) . . ?
C86 C87 H87 119.1 . . ?
C86 C87 C88 121.7(8) . . ?
C88 C87 H87 119.1 . . ?
C87 C88 H88 120.6 . . ?
C89 C88 C87 118.8(8) . . ?
C89 C88 H88 120.6 . . ?
C88 C89 H89 119.5 . . ?
C90 C89 C88 121.0(7) . . ?
C90 C89 H89 119.5 . . ?
C89 C90 H90 119.9 . . ?
C89 C90 C91 120.2(7) . . ?
C91 C90 H90 119.9 . . ?
C86 C91 C90 120.1(7) . . ?
C86 C91 H91 119.9 . . ?
C90 C91 H91 119.9 . . ?
C93 C92 C64 121.5(7) . . ?
C97 C92 C64 121.7(7) . . ?
C97 C92 C93 116.7(8) . . ?
C92 C93 H93 119.2 . . ?
C94 C93 C92 121.5(8) . . ?
C94 C93 H93 119.2 . . ?
C93 C94 H94 119.8 . . ?
C95 C94 C93 120.5(8) . . ?
C95 C94 H94 119.8 . . ?
C94 C95 H95 120.1 . . ?
C94 C95 C96 119.8(9) . . ?
C96 C95 H95 120.1 . . ?
C95 C96 H96 120.2 . . ?
C95 C96 C97 119.6(9) . . ?
C97 C96 H96 120.2 . . ?
C92 C97 C96 121.8(8) . . ?
C92 C97 H97 119.1 . . ?
C96 C97 H97 119.1 . . ?
C99 C98 C117 117.4(6) . . ?
C141 C98 C99 125.6(6) . . ?
C141 C98 C117 117.0(6) . . ?
N13 C99 C98 125.0(6) . . ?
N13 C99 C100 109.0(6) . . ?
C98 C99 C100 126.0(6) . . ?
C99 C100 H100 126.4 . . ?
C101 C100 C99 107.3(6) . . ?
C101 C100 H100 126.4 . . ?
C100 C101 H101 126.5 . . ?
C100 C101 C102 107.0(6) . . ?
C102 C101 H101 126.5 . . ?
N13 C102 C101 110.3(6) . . ?
N13 C102 C103 125.0(6) . . ?
C103 C102 C101 124.6(7) . . ?
C102 C103 C123 117.1(6) . . ?
C104 C103 C102 126.1(7) . . ?
C104 C103 C123 116.8(6) . . ?
N12 C104 C103 125.4(6) . . ?
N12 C104 C105 110.1(6) . . ?
C103 C104 C105 124.4(7) . . ?
C104 C105 H105 127.1 . . ?
C106 C105 C104 105.8(6) . . ?
C106 C105 H105 127.1 . . ?
C105 C106 H106 125.8 . . ?
C105 C106 C107 108.4(6) . . ?
C107 C106 H106 125.8 . . ?
N12 C107 C106 109.3(6) . . ?
N12 C107 C108 125.0(6) . . ?
C108 C107 C106 125.4(6) . . ?
C107 C108 C129 116.4(6) . . ?
C109 C108 C107 125.0(6) . . ?
C109 C108 C129 118.6(6) . . ?
N15 C109 C108 125.7(6) . . ?
N15 C109 C110 109.1(6) . . ?
C108 C109 C110 125.2(6) . . ?
C109 C110 H110 126.2 . . ?
C111 C110 C109 107.6(6) . . ?
C111 C110 H110 126.2 . . ?
C110 C111 H111 126.6 . . ?
C110 C111 C112 106.7(6) . . ?
C112 C111 H111 126.6 . . ?
N15 C112 C111 110.0(5) . . ?
N15 C112 C113 125.7(6) . . ?
C113 C112 C111 124.3(6) . . ?
C112 C113 C135 116.8(6) . . ?
C114 C113 C112 126.0(7) . . ?
C114 C113 C135 117.1(6) . . ?
N14 C114 C113 124.8(6) . . ?
N14 C114 C115 109.2(6) . . ?
C113 C114 C115 126.0(7) . . ?
C114 C115 H115 126.6 . . ?
C116 C115 C114 106.8(7) . . ?
C116 C115 H115 126.6 . . ?
C115 C116 H116 125.8 . . ?
C115 C116 C141 108.4(6) . . ?
C141 C116 H116 125.8 . . ?
C118 C117 C98 119.6(6) . . ?
C122 C117 C98 120.9(7) . . ?
C122 C117 C118 119.5(7) . . ?
C117 C118 H118 119.4 . . ?
C119 C118 C117 121.2(8) . . ?
C119 C118 H118 119.4 . . ?
C118 C119 H119 120.5 . . ?
C120 C119 C118 119.0(10) . . ?
C120 C119 H119 120.5 . . ?
C119 C120 H120 118.6 . . ?
C119 C120 C121 122.8(8) . . ?
C121 C120 H120 118.6 . . ?
C120 C121 H121 120.7 . . ?
C120 C121 C122 118.6(9) . . ?
C122 C121 H121 120.7 . . ?
C117 C122 C121 119.0(8) . . ?
C117 C122 H122 120.5 . . ?
C121 C122 H122 120.5 . . ?
C124 C123 C103 122.3(7) . . ?
C124 C123 C128 118.0(8) . . ?
C128 C123 C103 119.6(7) . . ?
C123 C124 H124 118.7 . . ?
C123 C124 C125 122.6(9) . . ?
C125 C124 H124 118.7 . . ?
C124 C125 H125 120.4 . . ?
C124 C125 C126 119.3(10) . . ?
C126 C125 H125 120.4 . . ?
C125 C126 H126 120.6 . . ?
C125 C126 C127 118.9(9) . . ?
C127 C126 H126 120.6 . . ?
C126 C127 H127 119.6 . . ?
C128 C127 C126 120.9(9) . . ?
C128 C127 H127 119.6 . . ?
C123 C128 C127 120.3(9) . . ?
C123 C128 H128 119.9 . . ?
C127 C128 H128 119.9 . . ?
C130 C129 C108 120.5(6) . . ?
C134 C129 C108 120.7(6) . . ?
C134 C129 C130 118.8(6) . . ?
C129 C130 H130 120.3 . . ?
C129 C130 C131 119.3(7) . . ?
C131 C130 H130 120.3 . . ?
C130 C131 H131 119.1 . . ?
C132 C131 C130 121.8(6) . . ?
C132 C131 H131 119.1 . . ?
C131 C132 H132 120.8 . . ?
C131 C132 C133 118.4(6) . . ?
C133 C132 H132 120.8 . . ?
C132 C133 H133 119.7 . . ?
C132 C133 C134 120.6(7) . . ?
C134 C133 H133 119.7 . . ?
C129 C134 C133 120.9(6) . . ?
C129 C134 H134 119.5 . . ?
C133 C134 H134 119.5 . . ?
C136 C135 C113 120.5(6) . . ?
C140 C135 C113 121.6(7) . . ?
C140 C135 C136 117.9(7) . . ?
C135 C136 H136 119.3 . . ?
C137 C136 C135 121.3(7) . . ?
C137 C136 H136 119.3 . . ?
C136 C137 H137 119.9 . . ?
C136 C137 C138 120.2(8) . . ?
C138 C137 H137 119.9 . . ?
C137 C138 H138 120.1 . . ?
C139 C138 C137 119.8(8) . . ?
C139 C138 H138 120.1 . . ?
C138 C139 H139 119.9 . . ?
C138 C139 C140 120.1(8) . . ?
C140 C139 H139 119.9 . . ?
C135 C140 C139 120.6(8) . . ?
C135 C140 H140 119.7 . . ?
C139 C140 H140 119.7 . . ?
N14 C141 C98 126.1(6) . . ?
N14 C141 C116 108.9(6) . . ?
C98 C141 C116 125.0(6) . . ?
C143 C142 C69 120.9(6) . . ?
C147 C142 C69 119.4(5) . . ?
C147 C142 C143 119.7(6) . . ?
C142 C143 H143 120.5 . . ?
C142 C143 C144 119.1(7) . . ?
C144 C143 H143 120.5 . . ?
C143 C144 H144 119.4 . . ?
C145 C144 C143 121.2(7) . . ?
C145 C144 H144 119.4 . . ?
C144 C145 H145 119.8 . . ?
C144 C145 C146 120.3(6) . . ?
C146 C145 H145 119.8 . . ?
C145 C146 H146 120.2 . . ?
C145 C146 C147 119.5(7) . . ?
C147 C146 H146 120.2 . . ?
C142 C147 C146 120.1(6) . . ?
C142 C147 H147 120.0 . . ?
C146 C147 H147 120.0 . . ?
H6SA C6S H6SB 109.5 . . ?
H6SA C6S H6SC 109.5 . . ?
H6SB C6S H6SC 109.5 . . ?
C5S C6S H6SA 109.5 . . ?
C5S C6S H6SB 109.5 . . ?
C5S C6S H6SC 109.5 . . ?
H1SA C1S H1SB 109.5 . . ?
H1SA C1S H1SC 109.5 . . ?
H1SB C1S H1SC 109.5 . . ?
C2S C1S H1SA 109.5 . . ?
C2S C1S H1SB 109.5 . . ?
C2S C1S H1SC 109.5 . . ?
C1S C2S H2SA 109.0 . . ?
C1S C2S H2SB 109.0 . . ?
C1S C2S C3S 112.9 . . ?
H2SA C2S H2SB 107.8 . . ?
C3S C2S H2SA 109.0 . . ?
C3S C2S H2SB 109.0 . . ?
C2S C3S H3SA 108.9 . . ?
C2S C3S H3SB 108.9 . . ?
C2S C3S C4S 113.4 . . ?
H3SA C3S H3SB 107.7 . . ?
C4S C3S H3SA 108.9 . . ?
C4S C3S H3SB 108.9 . . ?
C3S C4S H4SA 108.9 . . ?
C3S C4S H4SB 108.9 . . ?
H4SA C4S H4SB 107.7 . . ?
C5S C4S C3S 113.4 . . ?
C5S C4S H4SA 108.9 . . ?
C5S C4S H4SB 108.9 . . ?
C6S C5S C4S 113.0 . . ?
C6S C5S H5SA 109.0 . . ?
C6S C5S H5SB 109.0 . . ?
C4S C5S H5SA 109.0 . . ?
C4S C5S H5SB 109.0 . . ?
H5SA C5S H5SB 107.8 . . ?

loop_
_geom_bond_atom_site_label_1
_geom_bond_atom_site_label_2
_geom_bond_distance
_geom_bond_site_symmetry_2
_geom_bond_publ_flag
Bi1 C2 2.262(8) . ?
Bi1 C6 2.227(7) . ?
Bi1 C11 2.269(5) . ?
Zn1 N1 2.211(5) . ?
Zn1 N4 2.077(5) . ?
Zn1 N5 2.056(6) . ?
Zn1 N6 2.064(5) . ?
Zn1 N7 2.071(5) . ?
Zn2 N2 2.174(5) . ?
Zn2 N8 2.076(6) . ?
Zn2 N9 2.064(5) . ?
Zn2 N10 2.072(5) . ?
Zn2 N11 2.053(5) . ?
Zn3 N3 2.171(6) . ?
Zn3 N12 2.067(5) . ?
Zn3 N13 2.063(5) . ?
Zn3 N14 2.057(5) . ?
Zn3 N15 2.071(5) . ?
N1 C1 1.345(9) . ?
N1 C5 1.338(8) . ?
N2 C14 1.307(8) . ?
N2 C15 1.350(7) . ?
N3 C9 1.339(9) . ?
N3 C10 1.340(8) . ?
N4 C16 1.362(8) . ?
N4 C19 1.380(9) . ?
N5 C21 1.362(8) . ?
N5 C24 1.398(8) . ?
N6 C26 1.383(8) . ?
N6 C29 1.374(9) . ?
N7 C31 1.363(8) . ?
N7 C34 1.384(7) . ?
N8 C60 1.379(7) . ?
N8 C63 1.356(8) . ?
N9 C81 1.362(9) . ?
N9 C84 1.379(7) . ?
N10 C70 1.385(7) . ?
N10 C73 1.357(9) . ?
N11 C65 1.368(8) . ?
N11 C68 1.376(7) . ?
N12 C104 1.370(8) . ?
N12 C107 1.379(7) . ?
N13 C99 1.378(7) . ?
N13 C102 1.355(8) . ?
N14 C114 1.388(9) . ?
N14 C141 1.374(8) . ?
N15 C109 1.378(7) . ?
N15 C112 1.367(8) . ?
C1 H1 0.9500 . ?
C1 C2 1.364(9) . ?
C2 C3 1.392(9) . ?
C3 H3 0.9500 . ?
C3 C4 1.377(11) . ?
C4 H4 0.9500 . ?
C4 C5 1.378(9) . ?
C5 H5 0.9500 . ?
C6 C7 1.384(9) . ?
C6 C10 1.372(10) . ?
C7 H7 0.9500 . ?
C7 C8 1.393(9) . ?
C8 H8 0.9500 . ?
C8 C9 1.376(10) . ?
C9 H9 0.9500 . ?
C10 H10 0.9500 . ?
C11 C12 1.376(9) . ?
C11 C15 1.364(8) . ?
C12 H12 0.9500 . ?
C12 C13 1.378(9) . ?
C13 H13 0.9500 . ?
C13 C14 1.381(9) . ?
C14 H14 0.9500 . ?
C15 H15 0.9500 . ?
C16 C17 1.434(9) . ?
C16 C35 1.380(10) . ?
C17 H17 0.9500 . ?
C17 C18 1.338(10) . ?
C18 H18 0.9500 . ?
C18 C19 1.457(8) . ?
C19 C20 1.395(9) . ?
C20 C21 1.406(8) . ?
C20 C42 1.499(10) . ?
C21 C22 1.426(9) . ?
C22 H22 0.9500 . ?
C22 C23 1.359(9) . ?
C23 H23 0.9500 . ?
C23 C24 1.436(10) . ?
C24 C25 1.389(9) . ?
C25 C26 1.379(10) . ?
C25 C48 1.498(8) . ?
C26 C27 1.449(9) . ?
C27 H27 0.9500 . ?
C27 C28 1.347(10) . ?
C28 H28 0.9500 . ?
C28 C29 1.457(8) . ?
C29 C30 1.390(9) . ?
C30 C31 1.421(8) . ?
C30 C54 1.492(10) . ?
C31 C32 1.432(9) . ?
C32 H32 0.9500 . ?
C32 C33 1.335(8) . ?
C33 H33 0.9500 . ?
C33 C34 1.425(10) . ?
C34 C35 1.414(9) . ?
C35 C36 1.506(8) . ?
C36 C37 1.398(8) . ?
C36 C41 1.388(9) . ?
C37 H37 0.9500 . ?
C37 C38 1.375(9) . ?
C38 H38 0.9500 . ?
C38 C39 1.387(9) . ?
C39 H39 0.9500 . ?
C39 C40 1.354(9) . ?
C40 H40 0.9500 . ?
C40 C41 1.383(9) . ?
C41 H41 0.9500 . ?
C42 C43 1.378(10) . ?
C42 C47 1.427(9) . ?
C43 H43 0.9500 . ?
C43 C44 1.385(11) . ?
C44 H44 0.9500 . ?
C44 C45 1.373(11) . ?
C45 H45 0.9500 . ?
C45 C46 1.356(11) . ?
C46 H46 0.9500 . ?
C46 C47 1.372(10) . ?
C47 H47 0.9500 . ?
C48 C49 1.358(10) . ?
C48 C53 1.344(10) . ?
C49 H49 0.9500 . ?
C49 C50 1.404(10) . ?
C50 H50 0.9500 . ?
C50 C51 1.351(12) . ?
C51 H51 0.9500 . ?
C51 C52 1.339(12) . ?
C52 H52 0.9500 . ?
C52 C53 1.403(11) . ?
C53 H53 0.9500 . ?
C54 C55 1.366(10) . ?
C54 C59 1.406(9) . ?
C55 H55 0.9500 . ?
C55 C56 1.382(10) . ?
C56 H56 0.9500 . ?
C56 C57 1.334(10) . ?
C57 H57 0.9500 . ?
C57 C58 1.395(11) . ?
C58 H58 0.9500 . ?
C58 C59 1.392(11) . ?
C59 H59 0.9500 . ?
C60 C61 1.441(10) . ?
C60 C85 1.407(10) . ?
C61 H61 0.9500 . ?
C61 C62 1.347(9) . ?
C62 H62 0.9500 . ?
C62 C63 1.446(9) . ?
C63 C64 1.417(9) . ?
C64 C65 1.407(9) . ?
C64 C92 1.477(10) . ?
C65 C66 1.442(9) . ?
C66 H66 0.9500 . ?
C66 C67 1.355(9) . ?
C67 H67 0.9500 . ?
C67 C68 1.423(10) . ?
C68 C69 1.402(9) . ?
C69 C70 1.396(9) . ?
C69 C142 1.510(8) . ?
C70 C71 1.437(9) . ?
C71 H71 0.9500 . ?
C71 C72 1.334(9) . ?
C72 H72 0.9500 . ?
C72 C73 1.440(9) . ?
C73 C74 1.413(9) . ?
C74 C75 1.486(10) . ?
C74 C81 1.418(9) . ?
C75 C76 1.374(10) . ?
C75 C80 1.376(9) . ?
C76 H76 0.9500 . ?
C76 C77 1.376(11) . ?
C77 H77 0.9500 . ?
C77 C78 1.375(11) . ?
C78 H78 0.9500 . ?
C78 C79 1.357(11) . ?
C79 H79 0.9500 . ?
C79 C80 1.393(10) . ?
C80 H80 0.9500 . ?
C81 C82 1.436(9) . ?
C82 H82 0.9500 . ?
C82 C83 1.345(10) . ?
C83 H83 0.9500 . ?
C83 C84 1.415(10) . ?
C84 C85 1.398(10) . ?
C85 C86 1.500(8) . ?
C86 C87 1.369(9) . ?
C86 C91 1.387(9) . ?
C87 H87 0.9500 . ?
C87 C88 1.387(10) . ?
C88 H88 0.9500 . ?
C88 C89 1.373(11) . ?
C89 H89 0.9500 . ?
C89 C90 1.344(11) . ?
C90 H90 0.9500 . ?
C90 C91 1.397(9) . ?
C91 H91 0.9500 . ?
C92 C93 1.380(9) . ?
C92 C97 1.360(10) . ?
C93 H93 0.9500 . ?
C93 C94 1.376(11) . ?
C94 H94 0.9500 . ?
C94 C95 1.344(11) . ?
C95 H95 0.9500 . ?
C95 C96 1.355(12) . ?
C96 H96 0.9500 . ?
C96 C97 1.394(12) . ?
C97 H97 0.9500 . ?
C98 C99 1.399(9) . ?
C98 C117 1.516(9) . ?
C98 C141 1.398(10) . ?
C99 C100 1.440(9) . ?
C100 H100 0.9500 . ?
C100 C101 1.342(9) . ?
C101 H101 0.9500 . ?
C101 C102 1.431(9) . ?
C102 C103 1.407(9) . ?
C103 C104 1.405(8) . ?
C103 C123 1.502(10) . ?
C104 C105 1.439(9) . ?
C105 H105 0.9500 . ?
C105 C106 1.359(9) . ?
C106 H106 0.9500 . ?
C106 C107 1.418(9) . ?
C107 C108 1.417(9) . ?
C108 C109 1.398(9) . ?
C108 C129 1.503(9) . ?
C109 C110 1.440(9) . ?
C110 H110 0.9500 . ?
C110 C111 1.352(9) . ?
C111 H111 0.9500 . ?
C111 C112 1.438(9) . ?
C112 C113 1.408(9) . ?
C113 C114 1.395(9) . ?
C113 C135 1.510(10) . ?
C114 C115 1.445(9) . ?
C115 H115 0.9500 . ?
C115 C116 1.341(10) . ?
C116 H116 0.9500 . ?
C116 C141 1.441(10) . ?
C117 C118 1.383(10) . ?
C117 C122 1.369(10) . ?
C118 H118 0.9500 . ?
C118 C119 1.374(10) . ?
C119 H119 0.9500 . ?
C119 C120 1.341(12) . ?
C120 H120 0.9500 . ?
C120 C121 1.355(13) . ?
C121 H121 0.9500 . ?
C121 C122 1.427(10) . ?
C122 H122 0.9500 . ?
C123 C124 1.361(12) . ?
C123 C128 1.367(9) . ?
C124 H124 0.9500 . ?
C124 C125 1.365(12) . ?
C125 H125 0.9500 . ?
C125 C126 1.368(12) . ?
C126 H126 0.9500 . ?
C126 C127 1.375(13) . ?
C127 H127 0.9500 . ?
C127 C128 1.373(12) . ?
C128 H128 0.9500 . ?
C129 C130 1.395(9) . ?
C129 C134 1.375(9) . ?
C130 H130 0.9500 . ?
C130 C131 1.397(9) . ?
C131 H131 0.9500 . ?
C131 C132 1.366(10) . ?
C132 H132 0.9500 . ?
C132 C133 1.384(10) . ?
C133 H133 0.9500 . ?
C133 C134 1.389(9) . ?
C134 H134 0.9500 . ?
C135 C136 1.388(10) . ?
C135 C140 1.368(9) . ?
C136 H136 0.9500 . ?
C136 C137 1.356(10) . ?
C137 H137 0.9500 . ?
C137 C138 1.370(10) . ?
C138 H138 0.9500 . ?
C138 C139 1.356(11) . ?
C139 H139 0.9500 . ?
C139 C140 1.389(11) . ?
C140 H140 0.9500 . ?
C142 C143 1.382(8) . ?
C142 C147 1.382(9) . ?
C143 H143 0.9500 . ?
C143 C144 1.390(9) . ?
C144 H144 0.9500 . ?
C144 C145 1.353(10) . ?
C145 H145 0.9500 . ?
C145 C146 1.372(10) . ?
C146 H146 0.9500 . ?
C146 C147 1.396(9) . ?
C147 H147 0.9500 . ?
C6S H6SA 0.9800 . ?
C6S H6SB 0.9800 . ?
C6S H6SC 0.9800 . ?
C6S C5S 1.5186 . ?
C1S H1SA 0.9800 . ?
C1S H1SB 0.9800 . ?
C1S H1SC 0.9800 . ?
C1S C2S 1.5198 . ?
C2S H2SA 0.9900 . ?
C2S H2SB 0.9900 . ?
C2S C3S 1.5204 . ?
C3S H3SA 0.9900 . ?
C3S H3SB 0.9900 . ?
C3S C4S 1.5216 . ?
C4S H4SA 0.9900 . ?
C4S H4SB 0.9900 . ?
C4S C5S 1.5211 . ?
C5S H5SA 0.9900 . ?
C5S H5SB 0.9900 . ?

loop_
_geom_torsion_atom_site_label_1
_geom_torsion_atom_site_label_2
_geom_torsion_atom_site_label_3
_geom_torsion_atom_site_label_4
_geom_torsion
_geom_torsion_site_symmetry_1
_geom_torsion_site_symmetry_2
_geom_torsion_site_symmetry_3
_geom_torsion_site_symmetry_4
_geom_torsion_publ_flag
Bi1 C2 C3 C4 -171.8(6) . . . . ?
Bi1 C6 C7 C8 -169.4(5) . . . . ?
Bi1 C6 C10 N3 168.7(5) . . . . ?
Bi1 C11 C12 C13 -169.7(6) . . . . ?
Bi1 C11 C15 N2 170.0(5) . . . . ?
Zn1 N1 C1 C2 -172.2(5) . . . . ?
Zn1 N1 C5 C4 170.8(6) . . . . ?
Zn1 N4 C16 C17 171.8(4) . . . . ?
Zn1 N4 C16 C35 -10.4(9) . . . . ?
Zn1 N4 C19 C18 -171.4(4) . . . . ?
Zn1 N4 C19 C20 11.0(9) . . . . ?
Zn1 N5 C21 C20 -2.8(9) . . . . ?
Zn1 N5 C21 C22 178.2(4) . . . . ?
Zn1 N5 C24 C23 -177.2(4) . . . . ?
Zn1 N5 C24 C25 2.6(9) . . . . ?
Zn1 N6 C26 C25 -2.3(9) . . . . ?
Zn1 N6 C26 C27 178.7(4) . . . . ?
Zn1 N6 C29 C28 -180.0(4) . . . . ?
Zn1 N6 C29 C30 0.9(10) . . . . ?
Zn1 N7 C31 C30 -16.0(9) . . . . ?
Zn1 N7 C31 C32 164.2(4) . . . . ?
Zn1 N7 C34 C33 -164.6(4) . . . . ?
Zn1 N7 C34 C35 15.2(8) . . . . ?
Zn2 N2 C14 C13 179.4(6) . . . . ?
Zn2 N2 C15 C11 -179.3(5) . . . . ?
Zn2 N8 C60 C61 179.1(4) . . . . ?
Zn2 N8 C60 C85 -1.4(9) . . . . ?
Zn2 N8 C63 C62 -178.6(4) . . . . ?
Zn2 N8 C63 C64 2.1(9) . . . . ?
Zn2 N9 C81 C74 -22.1(9) . . . . ?
Zn2 N9 C81 C82 158.8(4) . . . . ?
Zn2 N9 C84 C83 -158.0(5) . . . . ?
Zn2 N9 C84 C85 18.2(9) . . . . ?
Zn2 N10 C70 C69 -4.8(9) . . . . ?
Zn2 N10 C70 C71 172.5(4) . . . . ?
Zn2 N10 C73 C72 -172.1(4) . . . . ?
Zn2 N10 C73 C74 3.2(10) . . . . ?
Zn2 N11 C65 C64 -9.2(9) . . . . ?
Zn2 N11 C65 C66 174.4(4) . . . . ?
Zn2 N11 C68 C67 -173.9(4) . . . . ?
Zn2 N11 C68 C69 12.5(9) . . . . ?
Zn3 N3 C9 C8 168.1(6) . . . . ?
Zn3 N3 C10 C6 -168.1(5) . . . . ?
Zn3 N12 C104 C103 1.5(9) . . . . ?
Zn3 N12 C104 C105 -175.2(4) . . . . ?
Zn3 N12 C107 C106 175.4(4) . . . . ?
Zn3 N12 C107 C108 0.2(9) . . . . ?
Zn3 N13 C99 C98 -10.5(10) . . . . ?
Zn3 N13 C99 C100 170.6(5) . . . . ?
Zn3 N13 C102 C101 -169.9(5) . . . . ?
Zn3 N13 C102 C103 13.2(10) . . . . ?
Zn3 N14 C114 C113 -16.1(9) . . . . ?
Zn3 N14 C114 C115 165.0(5) . . . . ?
Zn3 N14 C141 C98 12.5(10) . . . . ?
Zn3 N14 C141 C116 -164.6(5) . . . . ?
Zn3 N15 C109 C108 -8.9(10) . . . . ?
Zn3 N15 C109 C110 170.7(4) . . . . ?
Zn3 N15 C112 C111 -172.0(4) . . . . ?
Zn3 N15 C112 C113 8.6(10) . . . . ?
N1 C1 C2 Bi1 173.8(5) . . . . ?
N1 C1 C2 C3 1.2(10) . . . . ?
N4 C16 C17 C18 -1.2(8) . . . . ?
N4 C16 C35 C34 2.0(11) . . . . ?
N4 C16 C35 C36 -175.5(6) . . . . ?
N4 C19 C20 C21 0.6(11) . . . . ?
N4 C19 C20 C42 -178.4(6) . . . . ?
N5 C21 C22 C23 -0.9(8) . . . . ?
N5 C24 C25 C26 8.2(11) . . . . ?
N5 C24 C25 C48 -170.7(6) . . . . ?
N6 C26 C27 C28 1.8(8) . . . . ?
N6 C29 C30 C31 4.9(11) . . . . ?
N6 C29 C30 C54 -177.9(6) . . . . ?
N7 C31 C32 C33 1.3(7) . . . . ?
N7 C34 C35 C16 -4.6(10) . . . . ?
N7 C34 C35 C36 173.0(5) . . . . ?
N8 C60 C61 C62 -1.1(8) . . . . ?
N8 C60 C85 C84 -7.0(11) . . . . ?
N8 C60 C85 C86 173.0(6) . . . . ?
N8 C63 C64 C65 1.6(10) . . . . ?
N8 C63 C64 C92 178.5(6) . . . . ?
N9 C81 C82 C83 0.4(8) . . . . ?
N9 C84 C85 C60 -2.0(11) . . . . ?
N9 C84 C85 C86 178.0(6) . . . . ?
N10 C70 C71 C72 -1.4(7) . . . . ?
N10 C73 C74 C75 -172.2(6) . . . . ?
N10 C73 C74 C81 5.8(11) . . . . ?
N11 C65 C66 C67 -0.6(7) . . . . ?
N11 C68 C69 C70 1.0(11) . . . . ?
N11 C68 C69 C142 -178.5(6) . . . . ?
N12 C104 C105 C106 -2.4(8) . . . . ?
N12 C107 C108 C109 5.4(11) . . . . ?
N12 C107 C108 C129 -173.7(6) . . . . ?
N13 C99 C100 C101 -0.9(8) . . . . ?
N13 C102 C103 C104 0.0(12) . . . . ?
N13 C102 C103 C123 177.5(6) . . . . ?
N14 C114 C115 C116 -1.0(9) . . . . ?
N15 C109 C110 C111 1.4(8) . . . . ?
N15 C112 C113 C114 2.9(11) . . . . ?
N15 C112 C113 C135 -176.5(6) . . . . ?
C1 N1 C5 C4 -0.1(10) . . . . ?
C1 C2 C3 C4 0.1(11) . . . . ?
C2 C3 C4 C5 -1.4(12) . . . . ?
C3 C4 C5 N1 1.4(12) . . . . ?
C5 N1 C1 C2 -1.3(10) . . . . ?
C6 C7 C8 C9 0.6(11) . . . . ?
C7 C6 C10 N3 0.5(10) . . . . ?
C7 C8 C9 N3 -0.6(11) . . . . ?
C9 N3 C10 C6 -0.5(10) . . . . ?
C10 N3 C9 C8 0.5(10) . . . . ?
C10 C6 C7 C8 -0.6(10) . . . . ?
C11 C12 C13 C14 -0.9(12) . . . . ?
C12 C11 C15 N2 -1.6(11) . . . . ?
C12 C13 C14 N2 1.5(12) . . . . ?
C14 N2 C15 C11 2.0(10) . . . . ?
C15 N2 C14 C13 -2.0(11) . . . . ?
C15 C11 C12 C13 1.0(11) . . . . ?
C16 N4 C19 C18 -0.9(7) . . . . ?
C16 N4 C19 C20 -178.5(6) . . . . ?
C16 C17 C18 C19 0.6(8) . . . . ?
C16 C35 C36 C37 -67.6(9) . . . . ?
C16 C35 C36 C41 114.9(7) . . . . ?
C17 C16 C35 C34 179.5(6) . . . . ?
C17 C16 C35 C36 2.0(10) . . . . ?
C17 C18 C19 N4 0.1(7) . . . . ?
C17 C18 C19 C20 177.7(6) . . . . ?
C18 C19 C20 C21 -176.5(6) . . . . ?
C18 C19 C20 C42 4.5(10) . . . . ?
C19 N4 C16 C17 1.3(7) . . . . ?
C19 N4 C16 C35 179.1(6) . . . . ?
C19 C20 C21 N5 -5.2(10) . . . . ?
C19 C20 C21 C22 173.7(6) . . . . ?
C19 C20 C42 C43 -64.2(9) . . . . ?
C19 C20 C42 C47 114.4(7) . . . . ?
C20 C21 C22 C23 180.0(6) . . . . ?
C20 C42 C43 C44 176.3(7) . . . . ?
C20 C42 C47 C46 -179.1(6) . . . . ?
C21 N5 C24 C23 1.2(7) . . . . ?
C21 N5 C24 C25 -178.9(6) . . . . ?
C21 C20 C42 C43 116.7(7) . . . . ?
C21 C20 C42 C47 -64.7(8) . . . . ?
C21 C22 C23 C24 1.7(7) . . . . ?
C22 C23 C24 N5 -1.9(7) . . . . ?
C22 C23 C24 C25 178.3(6) . . . . ?
C23 C24 C25 C26 -172.0(6) . . . . ?
C23 C24 C25 C48 9.1(10) . . . . ?
C24 N5 C21 C20 178.8(6) . . . . ?
C24 N5 C21 C22 -0.2(7) . . . . ?
C24 C25 C26 N6 -8.4(11) . . . . ?
C24 C25 C26 C27 170.4(6) . . . . ?
C24 C25 C48 C49 -82.1(10) . . . . ?
C24 C25 C48 C53 96.8(10) . . . . ?
C25 C26 C27 C28 -177.2(7) . . . . ?
C25 C48 C49 C50 -179.5(9) . . . . ?
C25 C48 C53 C52 178.2(10) . . . . ?
C26 N6 C29 C28 -0.5(7) . . . . ?
C26 N6 C29 C30 -179.6(6) . . . . ?
C26 C25 C48 C49 98.9(10) . . . . ?
C26 C25 C48 C53 -82.2(10) . . . . ?
C26 C27 C28 C29 -2.1(8) . . . . ?
C27 C28 C29 N6 1.7(8) . . . . ?
C27 C28 C29 C30 -179.2(7) . . . . ?
C28 C29 C30 C31 -174.0(6) . . . . ?
C28 C29 C30 C54 3.2(10) . . . . ?
C29 N6 C26 C25 178.2(6) . . . . ?
C29 N6 C26 C27 -0.7(7) . . . . ?
C29 C30 C31 N7 3.1(11) . . . . ?
C29 C30 C31 C32 -177.2(6) . . . . ?
C29 C30 C54 C55 69.0(9) . . . . ?
C29 C30 C54 C59 -112.2(7) . . . . ?
C30 C31 C32 C33 -178.5(6) . . . . ?
C30 C54 C55 C56 179.9(7) . . . . ?
C30 C54 C59 C58 179.9(7) . . . . ?
C31 N7 C34 C33 1.9(7) . . . . ?
C31 N7 C34 C35 -178.3(6) . . . . ?
C31 C30 C54 C55 -113.6(7) . . . . ?
C31 C30 C54 C59 65.2(9) . . . . ?
C31 C32 C33 C34 -0.1(7) . . . . ?
C32 C33 C34 N7 -1.1(7) . . . . ?
C32 C33 C34 C35 179.1(6) . . . . ?
C33 C34 C35 C16 175.1(6) . . . . ?
C33 C34 C35 C36 -7.3(9) . . . . ?
C34 N7 C31 C30 177.8(6) . . . . ?
C34 N7 C31 C32 -2.0(7) . . . . ?
C34 C35 C36 C37 114.6(7) . . . . ?
C34 C35 C36 C41 -62.9(9) . . . . ?
C35 C16 C17 C18 -179.1(6) . . . . ?
C35 C36 C37 C38 -176.1(7) . . . . ?
C35 C36 C41 C40 176.4(7) . . . . ?
C36 C37 C38 C39 -0.8(12) . . . . ?
C37 C36 C41 C40 -1.2(11) . . . . ?
C37 C38 C39 C40 -0.2(12) . . . . ?
C38 C39 C40 C41 0.5(12) . . . . ?
C39 C40 C41 C36 0.3(12) . . . . ?
C41 C36 C37 C38 1.5(11) . . . . ?
C42 C20 C21 N5 173.8(6) . . . . ?
C42 C20 C21 C22 -7.3(9) . . . . ?
C42 C43 C44 C45 2.2(13) . . . . ?
C43 C42 C47 C46 -0.4(10) . . . . ?
C43 C44 C45 C46 0.8(13) . . . . ?
C44 C45 C46 C47 -3.5(12) . . . . ?
C45 C46 C47 C42 3.4(11) . . . . ?
C47 C42 C43 C44 -2.3(11) . . . . ?
C48 C25 C26 N6 170.6(6) . . . . ?
C48 C25 C26 C27 -10.6(10) . . . . ?
C48 C49 C50 C51 0.0(16) . . . . ?
C49 C48 C53 C52 -2.8(16) . . . . ?
C49 C50 C51 C52 -0.5(17) . . . . ?
C50 C51 C52 C53 -0.6(18) . . . . ?
C51 C52 C53 C48 2.3(19) . . . . ?
C53 C48 C49 C50 1.6(15) . . . . ?
C54 C30 C31 N7 -174.2(6) . . . . ?
C54 C30 C31 C32 5.6(10) . . . . ?
C54 C55 C56 C57 0.9(12) . . . . ?
C55 C54 C59 C58 -1.2(11) . . . . ?
C55 C56 C57 C58 -2.8(12) . . . . ?
C56 C57 C58 C59 2.6(11) . . . . ?
C57 C58 C59 C54 -0.6(11) . . . . ?
C59 C54 C55 C56 1.1(10) . . . . ?
C60 N8 C63 C62 -0.6(7) . . . . ?
C60 N8 C63 C64 -180.0(6) . . . . ?
C60 C61 C62 C63 0.7(7) . . . . ?
C60 C85 C86 C87 111.4(9) . . . . ?
C60 C85 C86 C91 -72.2(9) . . . . ?
C61 C60 C85 C84 172.5(6) . . . . ?
C61 C60 C85 C86 -7.5(10) . . . . ?
C61 C62 C63 N8 0.0(7) . . . . ?
C61 C62 C63 C64 179.3(6) . . . . ?
C62 C63 C64 C65 -177.7(6) . . . . ?
C62 C63 C64 C92 -0.8(9) . . . . ?
C63 N8 C60 C61 1.0(7) . . . . ?
C63 N8 C60 C85 -179.4(6) . . . . ?
C63 C64 C65 N11 2.2(10) . . . . ?
C63 C64 C65 C66 178.2(6) . . . . ?
C63 C64 C92 C93 92.2(8) . . . . ?
C63 C64 C92 C97 -89.4(8) . . . . ?
C64 C65 C66 C67 -177.2(6) . . . . ?
C64 C92 C93 C94 -179.8(6) . . . . ?
C64 C92 C97 C96 -179.4(8) . . . . ?
C65 N11 C68 C67 0.4(7) . . . . ?
C65 N11 C68 C69 -173.1(6) . . . . ?
C65 C64 C92 C93 -90.7(7) . . . . ?
C65 C64 C92 C97 87.7(9) . . . . ?
C65 C66 C67 C68 0.9(7) . . . . ?
C66 C67 C68 N11 -0.8(8) . . . . ?
C66 C67 C68 C69 172.9(6) . . . . ?
C67 C68 C69 C70 -171.7(6) . . . . ?
C67 C68 C69 C142 8.9(9) . . . . ?
C68 N11 C65 C64 176.6(6) . . . . ?
C68 N11 C65 C66 0.1(7) . . . . ?
C68 C69 C70 N10 -5.1(11) . . . . ?
C68 C69 C70 C71 178.1(6) . . . . ?
C68 C69 C142 C143 -101.7(8) . . . . ?
C68 C69 C142 C147 76.6(9) . . . . ?
C69 C70 C71 C72 175.9(6) . . . . ?
C69 C142 C143 C144 175.4(7) . . . . ?
C69 C142 C147 C146 -175.8(7) . . . . ?
C70 N10 C73 C72 -1.5(7) . . . . ?
C70 N10 C73 C74 173.8(6) . . . . ?
C70 C69 C142 C143 78.8(9) . . . . ?
C70 C69 C142 C147 -102.9(8) . . . . ?
C70 C71 C72 C73 0.4(7) . . . . ?
C71 C72 C73 N10 0.7(7) . . . . ?
C71 C72 C73 C74 -174.7(6) . . . . ?
C72 C73 C74 C75 2.4(10) . . . . ?
C72 C73 C74 C81 -179.6(6) . . . . ?
C73 N10 C70 C69 -175.5(6) . . . . ?
C73 N10 C70 C71 1.8(7) . . . . ?
C73 C74 C75 C76 98.5(8) . . . . ?
C73 C74 C75 C80 -83.7(8) . . . . ?
C73 C74 C81 N9 4.5(11) . . . . ?
C73 C74 C81 C82 -176.5(7) . . . . ?
C74 C75 C76 C77 179.3(7) . . . . ?
C74 C75 C80 C79 179.8(6) . . . . ?
C74 C81 C82 C83 -178.7(6) . . . . ?
C75 C74 C81 N9 -177.5(6) . . . . ?
C75 C74 C81 C82 1.5(10) . . . . ?
C75 C76 C77 C78 -0.8(13) . . . . ?
C76 C75 C80 C79 -2.4(10) . . . . ?
C76 C77 C78 C79 1.1(12) . . . . ?
C77 C78 C79 C80 -2.1(11) . . . . ?
C78 C79 C80 C75 2.8(10) . . . . ?
C80 C75 C76 C77 1.4(11) . . . . ?
C81 N9 C84 C83 2.2(7) . . . . ?
C81 N9 C84 C85 178.4(6) . . . . ?
C81 C74 C75 C76 -79.6(9) . . . . ?
C81 C74 C75 C80 98.2(7) . . . . ?
C81 C82 C83 C84 1.0(8) . . . . ?
C82 C83 C84 N9 -2.0(8) . . . . ?
C82 C83 C84 C85 -178.1(7) . . . . ?
C83 C84 C85 C60 173.5(7) . . . . ?
C83 C84 C85 C86 -6.5(10) . . . . ?
C84 N9 C81 C74 177.5(6) . . . . ?
C84 N9 C81 C82 -1.6(7) . . . . ?
C84 C85 C86 C87 -68.6(10) . . . . ?
C84 C85 C86 C91 107.9(8) . . . . ?
C85 C60 C61 C62 179.4(6) . . . . ?
C85 C86 C87 C88 176.6(9) . . . . ?
C85 C86 C91 C90 -177.4(8) . . . . ?
C86 C87 C88 C89 0.7(17) . . . . ?
C87 C86 C91 C90 -0.8(13) . . . . ?
C87 C88 C89 C90 -0.6(16) . . . . ?
C88 C89 C90 C91 -0.2(15) . . . . ?
C89 C90 C91 C86 0.9(14) . . . . ?
C91 C86 C87 C88 0.0(15) . . . . ?
C92 C64 C65 N11 -174.7(6) . . . . ?
C92 C64 C65 C66 1.2(9) . . . . ?
C92 C93 C94 C95 -1.5(11) . . . . ?
C93 C92 C97 C96 -1.0(13) . . . . ?
C93 C94 C95 C96 0.5(13) . . . . ?
C94 C95 C96 C97 0.3(14) . . . . ?
C95 C96 C97 C92 0.0(16) . . . . ?
C97 C92 C93 C94 1.8(11) . . . . ?
C98 C99 C100 C101 -179.8(7) . . . . ?
C98 C117 C118 C119 -177.8(9) . . . . ?
C98 C117 C122 C121 179.1(8) . . . . ?
C99 N13 C102 C101 0.5(8) . . . . ?
C99 N13 C102 C103 -176.4(7) . . . . ?
C99 C98 C117 C118 112.9(9) . . . . ?
C99 C98 C117 C122 -66.0(10) . . . . ?
C99 C98 C141 N14 -3.6(12) . . . . ?
C99 C98 C141 C116 173.1(7) . . . . ?
C99 C100 C101 C102 1.2(9) . . . . ?
C100 C101 C102 N13 -1.1(9) . . . . ?
C100 C101 C102 C103 175.8(7) . . . . ?
C101 C102 C103 C104 -176.5(7) . . . . ?
C101 C102 C103 C123 1.1(10) . . . . ?
C102 N13 C99 C98 179.2(7) . . . . ?
C102 N13 C99 C100 0.2(8) . . . . ?
C102 C103 C104 N12 -7.9(11) . . . . ?
C102 C103 C104 C105 168.4(7) . . . . ?
C102 C103 C123 C124 -78.8(10) . . . . ?
C102 C103 C123 C128 99.2(8) . . . . ?
C103 C104 C105 C106 -179.2(6) . . . . ?
C103 C123 C124 C125 179.3(9) . . . . ?
C103 C123 C128 C127 -179.7(7) . . . . ?
C104 N12 C107 C106 -3.4(7) . . . . ?
C104 N12 C107 C108 -178.5(6) . . . . ?
C104 C103 C123 C124 99.0(9) . . . . ?
C104 C103 C123 C128 -83.0(8) . . . . ?
C104 C105 C106 C107 0.3(8) . . . . ?
C105 C106 C107 N12 1.9(8) . . . . ?
C105 C106 C107 C108 177.0(6) . . . . ?
C106 C107 C108 C109 -168.9(7) . . . . ?
C106 C107 C108 C129 11.9(10) . . . . ?
C107 N12 C104 C103 -179.7(6) . . . . ?
C107 N12 C104 C105 3.6(7) . . . . ?
C107 C108 C109 N15 -0.8(11) . . . . ?
C107 C108 C109 C110 179.6(7) . . . . ?
C107 C108 C129 C130 -121.2(8) . . . . ?
C107 C108 C129 C134 57.9(10) . . . . ?
C108 C109 C110 C111 -178.9(7) . . . . ?
C108 C129 C130 C131 -179.1(7) . . . . ?
C108 C129 C134 C133 178.3(7) . . . . ?
C109 N15 C112 C111 -0.5(7) . . . . ?
C109 N15 C112 C113 -179.9(6) . . . . ?
C109 C108 C129 C130 59.6(10) . . . . ?
C109 C108 C129 C134 -121.3(8) . . . . ?
C109 C110 C111 C112 -1.7(8) . . . . ?
C110 C111 C112 N15 1.4(8) . . . . ?
C110 C111 C112 C113 -179.1(7) . . . . ?
C111 C112 C113 C114 -176.5(7) . . . . ?
C111 C112 C113 C135 4.2(10) . . . . ?
C112 N15 C109 C108 179.8(7) . . . . ?
C112 N15 C109 C110 -0.5(7) . . . . ?
C112 C113 C114 N14 1.1(11) . . . . ?
C112 C113 C114 C115 179.8(7) . . . . ?
C112 C113 C135 C136 61.4(8) . . . . ?
C112 C113 C135 C140 -116.9(7) . . . . ?
C113 C114 C115 C116 -179.9(7) . . . . ?
C113 C135 C136 C137 -177.6(6) . . . . ?
C113 C135 C140 C139 179.0(6) . . . . ?
C114 N14 C141 C98 176.4(7) . . . . ?
C114 N14 C141 C116 -0.8(8) . . . . ?
C114 C113 C135 C136 -118.0(7) . . . . ?
C114 C113 C135 C140 63.7(8) . . . . ?
C114 C115 C116 C141 0.5(9) . . . . ?
C115 C116 C141 N14 0.1(9) . . . . ?
C115 C116 C141 C98 -177.1(7) . . . . ?
C117 C98 C99 N13 -175.4(6) . . . . ?
C117 C98 C99 C100 3.4(11) . . . . ?
C117 C98 C141 N14 174.2(7) . . . . ?
C117 C98 C141 C116 -9.0(11) . . . . ?
C117 C118 C119 C120 -1.4(17) . . . . ?
C118 C117 C122 C121 0.2(13) . . . . ?
C118 C119 C120 C121 0.5(18) . . . . ?
C119 C120 C121 C122 0.7(17) . . . . ?
C120 C121 C122 C117 -1.1(14) . . . . ?
C122 C117 C118 C119 1.1(15) . . . . ?
C123 C103 C104 N12 174.5(6) . . . . ?
C123 C103 C104 C105 -9.2(10) . . . . ?
C123 C124 C125 C126 0.9(17) . . . . ?
C124 C123 C128 C127 -1.7(12) . . . . ?
C124 C125 C126 C127 -2.7(16) . . . . ?
C125 C126 C127 C128 2.3(15) . . . . ?
C126 C127 C128 C123 -0.1(14) . . . . ?
C128 C123 C124 C125 1.3(15) . . . . ?
C129 C108 C109 N15 178.3(6) . . . . ?
C129 C108 C109 C110 -1.3(11) . . . . ?
C129 C130 C131 C132 -1.3(12) . . . . ?
C130 C129 C134 C133 -2.6(12) . . . . ?
C130 C131 C132 C133 1.5(13) . . . . ?
C131 C132 C133 C134 -2.2(13) . . . . ?
C132 C133 C134 C129 2.8(13) . . . . ?
C134 C129 C130 C131 1.9(11) . . . . ?
C135 C113 C114 N14 -179.5(6) . . . . ?
C135 C113 C114 C115 -0.9(10) . . . . ?
C135 C136 C137 C138 -1.2(10) . . . . ?
C136 C135 C140 C139 0.6(10) . . . . ?
C136 C137 C138 C139 0.2(11) . . . . ?
C137 C138 C139 C140 1.2(11) . . . . ?
C138 C139 C140 C135 -1.6(11) . . . . ?
C140 C135 C136 C137 0.8(10) . . . . ?
C141 N14 C114 C113 180.0(6) . . . . ?
C141 N14 C114 C115 1.1(8) . . . . ?
C141 C98 C99 N13 2.4(12) . . . . ?
C141 C98 C99 C100 -178.8(7) . . . . ?
C141 C98 C117 C118 -65.1(11) . . . . ?
C141 C98 C117 C122 116.0(8) . . . . ?
C142 C69 C70 N10 174.4(6) . . . . ?
C142 C69 C70 C71 -2.4(10) . . . . ?
C142 C143 C144 C145 0.9(13) . . . . ?
C143 C142 C147 C146 2.5(12) . . . . ?
C143 C144 C145 C146 1.5(13) . . . . ?
C144 C145 C146 C147 -1.9(13) . . . . ?
C145 C146 C147 C142 -0.1(12) . . . . ?
C147 C142 C143 C144 -2.9(12) . . . . ?
C1S C2S C3S C4S -179.3 . . . . ?
C2S C3S C4S C5S 180.0 . . . . ?
C3S C4S C5S C6S 179.3 . . . . ?

loop_
_smtbx_masks_void_nr
_smtbx_masks_void_average_x
_smtbx_masks_void_average_y
_smtbx_masks_void_average_z
_smtbx_masks_void_volume
_smtbx_masks_void_count_electrons
_smtbx_masks_void_content
1 0.302 0.291 0.905 257.2 53.6 '1 hexane'
2 -0.211 0.251 0.363 36.6 0.0 ?
3 0.000 0.500 0.500 245.7 59.4 '1 CHCl3'
4 -0.302 0.709 0.095 257.2 49.7 '1 hexane'
5 0.211 0.749 0.637 36.6 3.2 ?
